data_7112358
loop_
_publ_author_name
'Yazaki, Kohei'
'Kishi, Norifumi'
'Akita, Munetaka'
'Yoshizawa, Michito'

_publ_section_title
;
 A bowl-shaped organic host using bispyridine ligands: selective
 encapsulation of carbonyl guests in water.
;
_journal_issue 16
_journal_name_full 'Chemical communications (Cambridge, England)'
_journal_page_first 1630
_journal_page_last 1632
_journal_paper_doi 10.1039/c3cc38869g
_journal_volume 49
_journal_year 2013
_chemical_formula_sum 'C225 H210 I14.45 N8 O23'
_chemical_formula_weight 5227.71
_chemical_name_systematic
;
?
;
_space_group_IT_number 2
_symmetry_cell_setting triclinic
_symmetry_space_group_name_Hall '-P 1'
_symmetry_space_group_name_H-M 'P -1'
_atom_sites_solution_hydrogens geom
_atom_sites_solution_primary direct
_atom_sites_solution_secondary difmap
_audit_creation_method SHELXL-97
_cell_angle_alpha 102.793(2)
_cell_angle_beta 91.669(2)
_cell_angle_gamma 90.170(2)
_cell_formula_units_Z 2
_cell_length_a 23.135(3)
_cell_length_b 23.325(3)
_cell_length_c 23.341(3)
_cell_measurement_reflns_used 8030
_cell_measurement_temperature 296
_cell_measurement_theta_max 25.56
_cell_measurement_theta_min 2.17
_cell_volume 12277(3)
_computing_cell_refinement 'Bruker APEX2 (Bruker AXS, 2010)'
_computing_data_collection 'Bruker APEX2 (Bruker AXS, 2010)'
_computing_data_reduction 'Bruker SAINT (Bruker AXS, 2004)'
_computing_molecular_graphics 'Brukre SHELXTL (Bruker AXS,2008)'
_computing_publication_material 'Bruker XCIF (Bruker AXS, 2008)'
_computing_structure_refinement 'SHELXL-97 (Sheldrick, 1997)'
_computing_structure_solution 'SHELXS-97 (Sheldrick, 1997)'
_diffrn_ambient_temperature 296
_diffrn_detector_area_resol_mean 8.333
_diffrn_measured_fraction_theta_full 0.978
_diffrn_measured_fraction_theta_max 0.978
_diffrn_measurement_device_type 'Bruker APEXII CCD area detector'
_diffrn_measurement_method 'phi and omega scans'
_diffrn_radiation_monochromator 'Bruker Helios multilayer confocal mirror'
_diffrn_radiation_source 'Bruker TXS fine-focus rotating anode'
_diffrn_radiation_type MoK\a
_diffrn_radiation_wavelength 0.71073
_diffrn_reflns_av_R_equivalents 0.0510
_diffrn_reflns_av_sigmaI/netI 0.1066
_diffrn_reflns_limit_h_max 27
_diffrn_reflns_limit_h_min -27
_diffrn_reflns_limit_k_max 27
_diffrn_reflns_limit_k_min -13
_diffrn_reflns_limit_l_max 27
_diffrn_reflns_limit_l_min -27
_diffrn_reflns_number 58449
_diffrn_reflns_theta_full 25.03
_diffrn_reflns_theta_max 25.03
_diffrn_reflns_theta_min 2.04
_exptl_absorpt_coefficient_mu 1.879
_exptl_absorpt_correction_T_max 0.8344
_exptl_absorpt_correction_T_min 0.7051
_exptl_absorpt_correction_type multi-scan
_exptl_absorpt_process_details
;
Sheldrick, G. M. (2008) SADABS. University of G\"ottingen, Germany.
;
_exptl_crystal_colour dark-red
_exptl_crystal_density_diffrn 1.414
_exptl_crystal_density_method 'not measured'
_exptl_crystal_description plate
_exptl_crystal_F_000 5132
_exptl_crystal_size_max 0.27
_exptl_crystal_size_mid 0.26
_exptl_crystal_size_min 0.01
_refine_diff_density_max 5.669
_refine_diff_density_min -2.438
_refine_diff_density_rms 0.283
_refine_ls_extinction_method none
_refine_ls_goodness_of_fit_ref 1.319
_refine_ls_hydrogen_treatment constr
_refine_ls_matrix_type full
_refine_ls_number_parameters 2503
_refine_ls_number_reflns 42423
_refine_ls_number_restraints 633
_refine_ls_restrained_S_all 1.316
_refine_ls_R_factor_all 0.1711
_refine_ls_R_factor_gt 0.1302
_refine_ls_shift/su_max 0.006
_refine_ls_shift/su_mean 0.000
_refine_ls_structure_factor_coef Fsqd
_refine_ls_weighting_details 'calc w=1/[\s^2^(Fo^2^)+(0.2000P)^2^+0.0000P] where P=(Fo^2^+2Fc^2^)/3'
_refine_ls_weighting_scheme calc
_refine_ls_wR_factor_gt 0.3669
_refine_ls_wR_factor_ref 0.3907
_reflns_number_gt 25261
_reflns_number_total 42423
_reflns_threshold_expression >2sigma(I)
_cod_duplicate_entry 7108868
_cod_data_source_file c3cc38869g.txt
_cod_data_source_block KY84
_cod_depositor_comments
;
The following automatic conversions were performed:

'_symmetry_cell_setting' value 'Triclinic' changed to 'triclinic'
according to
/usr/data/users/saulius/automatic-downloads/retrospective/RSC/lib/dictionaries/cif_core.dic
dictionary named 'cif_core.dic' version 2.4.2 from 2011-04-26.

Automatic conversion script
Id: cif_fix_values 2281 2013-09-26 08:29:07Z andrius 
;
_cod_original_sg_symbol_H-M 'P-1 '
_cod_database_code 7112358

loop_
_symmetry_equiv_pos_as_xyz
'x, y, z'
'-x, -y, -z'

loop_
_atom_site_label
_atom_site_type_symbol
_atom_site_fract_x
_atom_site_fract_y
_atom_site_fract_z
_atom_site_U_iso_or_equiv
_atom_site_adp_type
_atom_site_occupancy
_atom_site_symmetry_multiplicity
_atom_site_calc_flag
_atom_site_refinement_flags
C8 C 0.5405(6) 1.0000(6) 0.2663(7) 0.043(3) Uani 1 1 d .
C9 C 0.5175(7) 0.8619(6) 0.2118(7) 0.047(4) Uani 1 1 d .
H9A H 0.5548 0.8653 0.2282 0.056 Uiso 1 1 calc R
C11 C 0.9416(6) 0.7153(6) 0.1683(6) 0.041(3) Uani 1 1 d .
C12 C 0.8181(6) 0.4991(6) 0.2500(7) 0.046(4) Uani 1 1 d .
H12A H 0.8004 0.4640 0.2526 0.056 Uiso 1 1 calc R
C13 C 1.0465(6) 0.8063(6) 0.1846(7) 0.040(3) Uani 1 1 d .
C15 C 0.5212(6) 0.7536(6) 0.2114(7) 0.038(3) Uani 1 1 d .
C16 C 0.8751(6) 1.1380(6) 0.2355(6) 0.038(3) Uani 1 1 d .
C18 C 0.5388(6) 0.7513(6) 0.2698(7) 0.042(3) Uani 1 1 d .
C19 C 0.5393(6) 0.9921(5) 0.1616(6) 0.037(3) Uani 1 1 d U
C22 C 0.4060(5) 0.8524(6) 0.1617(7) 0.039(3) Uani 1 1 d .
H22A H 0.3688 0.8488 0.1449 0.047 Uiso 1 1 calc R
C24 C 0.5764(5) 1.0695(6) 0.1165(7) 0.043(3) Uani 1 1 d .
H24A H 0.5912 1.1074 0.1213 0.051 Uiso 1 1 calc R
C25 C 0.6687(6) 1.2445(6) 0.2442(7) 0.046(4) Uani 1 1 d .
H25A H 0.6893 1.2797 0.2496 0.056 Uiso 1 1 calc R
C26 C 0.9173(6) 1.0591(6) 0.2769(7) 0.043(3) Uani 1 1 d U
C27 C 0.5438(7) 0.9774(7) 0.0531(7) 0.050(4) Uani 1 1 d .
H27A H 0.5403 0.9533 0.0157 0.060 Uiso 1 1 calc R
C28 C 0.9211(6) 1.0513(6) 0.1715(7) 0.042(3) Uani 1 1 d .
C29 C 0.8180(6) 0.5866(6) 0.2167(6) 0.041(3) Uani 1 1 d .
H29A H 0.7985 0.6110 0.1963 0.049 Uiso 1 1 calc R
C30 C 0.5358(6) 0.7106(7) 0.1664(7) 0.046(4) Uani 1 1 d .
C31 C 0.8949(7) 0.5655(7) 0.2744(7) 0.048(4) Uani 1 1 d .
H31A H 0.9306 0.5750 0.2935 0.057 Uiso 1 1 calc R
C32 C 0.4361(6) 0.9048(6) 0.1730(7) 0.041(3) Uani 1 1 d .
C33 C 0.8178(6) 1.2454(6) 0.2435(6) 0.044(3) Uani 1 1 d .
H33A H 0.7982 1.2808 0.2472 0.053 Uiso 1 1 calc R
C34 C 0.9575(5) 0.9626(6) 0.1057(6) 0.037(3) Uani 1 1 d .
H34A H 0.9715 0.9245 0.1004 0.044 Uiso 1 1 calc R
C35 C 0.5669(6) 1.0465(6) 0.1680(6) 0.039(3) Uani 1 1 d U
C36 C 0.5713(6) 1.0551(6) 0.2736(6) 0.041(3) Uani 1 1 d U
C37 C 0.7416(5) 1.1991(7) 0.1768(7) 0.045(4) Uani 1 1 d .
H37A H 0.7411 1.1686 0.1410 0.054 Uiso 1 1 calc R
H37B H 0.7414 1.2369 0.1658 0.054 Uiso 1 1 calc R
C38 C 0.7400(6) 0.5147(7) 0.1860(7) 0.050(4) Uani 1 1 d .
H38A H 0.7393 0.4720 0.1756 0.060 Uiso 1 1 calc R
H38B H 0.7394 0.5286 0.1498 0.060 Uiso 1 1 calc R
C39 C 0.4349(7) 0.8043(6) 0.1771(7) 0.048(4) Uani 1 1 d .
C40 C 0.5819(6) 1.0788(6) 0.2252(7) 0.043(3) Uani 1 1 d .
C41 C 0.5420(7) 1.0090(7) 0.3713(8) 0.053(4) Uani 1 1 d .
H41A H 0.5307 0.9955 0.4039 0.064 Uiso 1 1 calc R
C42 C 0.6663(6) 0.5002(7) 0.2514(7) 0.049(4) Uani 1 1 d U
H42A H 0.6857 0.4660 0.2543 0.059 Uiso 1 1 calc R
C43 C 0.9664(6) 0.8672(7) 0.2210(6) 0.042(3) Uani 1 1 d .
H43A H 0.9310 0.8714 0.2393 0.050 Uiso 1 1 calc R
C44 C 0.9266(6) 1.0428(6) 0.0651(6) 0.041(3) Uani 1 1 d .
H44A H 0.9218 1.0596 0.0326 0.049 Uiso 1 1 calc R
C45 C 1.0737(6) 0.8528(7) 0.1722(8) 0.053(4) Uani 1 1 d .
H45A H 1.1104 0.8484 0.1567 0.064 Uiso 1 1 calc R
C46 C 0.9632(5) 0.9733(6) 0.2159(7) 0.040(3) Uani 1 1 d .
C47 C 0.8997(6) 1.1916(7) 0.2668(7) 0.044(3) Uani 1 1 d .
H47A H 0.9356 1.1915 0.2857 0.053 Uiso 1 1 calc R
C48 C 0.6620(5) 1.1408(6) 0.2067(6) 0.034(3) Uani 1 1 d .
H48A H 0.6792 1.1069 0.1856 0.041 Uiso 1 1 calc R
C49 C 0.9476(6) 0.9943(6) 0.1647(7) 0.043(3) Uani 1 1 d .
C50 C 0.9120(6) 0.6636(7) 0.1762(7) 0.046(4) Uani 1 1 d .
C51 C 0.5807(6) 0.6539(6) 0.2302(7) 0.043(3) Uani 1 1 d U
C52 C 0.9036(5) 1.0818(6) 0.2285(6) 0.037(3) Uani 1 1 d .
C53 C 0.9603(6) 0.7599(6) 0.2171(7) 0.043(3) Uani 1 1 d .
C54 C 0.6161(6) 1.2406(6) 0.2701(6) 0.042(3) Uani 1 1 d .
H54A H 0.6000 1.2749 0.2917 0.050 Uiso 1 1 calc R
C56 C 0.5297(6) 0.9569(6) 0.1002(7) 0.044(4) Uani 1 1 d .
H56A H 0.5133 0.9195 0.0945 0.053 Uiso 1 1 calc R
C57 C 0.9928(6) 0.9158(6) 0.2072(6) 0.041(3) Uani 1 1 d .
C58 C 0.8979(5) 0.6596(6) 0.2343(6) 0.037(3) Uani 1 1 d .
C59 C 1.1594(8) 1.0878(7) 0.1025(8) 0.057(4) Uani 1 1 d .
H59A H 1.1851 1.1158 0.1270 0.086 Uiso 1 1 calc R
H59B H 1.1232 1.1063 0.0972 0.086 Uiso 1 1 calc R
H59C H 1.1763 1.0736 0.0650 0.086 Uiso 1 1 calc R
C60 C 0.5228(6) 0.9694(6) 0.2081(6) 0.037(3) Uani 1 1 d .
C61 C 0.9926(6) 0.8112(6) 0.2076(7) 0.044(3) Uani 1 1 d .
C62 C 0.3670(7) 0.9987(6) 0.0856(8) 0.053(4) Uani 1 1 d .
H62A H 0.4051 1.0147 0.0817 0.063 Uiso 1 1 calc R
H62B H 0.3482 0.9885 0.0469 0.063 Uiso 1 1 calc R
C63 C 0.5397(8) 0.7922(7) 0.3743(8) 0.059(4) Uani 1 1 d .
H63A H 0.5275 0.8204 0.4062 0.071 Uiso 1 1 calc R
C64 C 0.3665(7) 0.7372(6) 0.1162(8) 0.055(4) Uani 1 1 d .
H64A H 0.3792 0.7559 0.0855 0.066 Uiso 1 1 calc R
H64B H 0.3292 0.7532 0.1291 0.066 Uiso 1 1 calc R
C65 C 0.5645(6) 1.0375(7) 0.0611(6) 0.045(4) Uani 1 1 d .
H65A H 0.5695 1.0540 0.0288 0.054 Uiso 1 1 calc R
C66 C 0.8995(6) 0.6180(7) 0.1265(7) 0.046(4) Uani 1 1 d .
H66A H 0.8857 0.5821 0.1318 0.055 Uiso 1 1 calc R
C67 C 0.5650(6) 0.6589(7) 0.1749(7) 0.049(3) Uani 1 1 d U
C68 C 0.8701(6) 0.5158(7) 0.2780(7) 0.045(4) Uani 1 1 d .
H68A H 0.8881 0.4917 0.2998 0.054 Uiso 1 1 calc R
C69 C 0.3726(6) 0.9435(6) 0.1114(7) 0.045(4) Uani 1 1 d .
H69A H 0.3351 0.9329 0.1237 0.054 Uiso 1 1 calc R
H69B H 0.3861 0.9108 0.0816 0.054 Uiso 1 1 calc R
C70 C 0.5686(7) 0.7011(7) 0.2768(7) 0.049(3) Uani 1 1 d U
C71 C 0.9650(7) 0.9837(8) 0.3227(8) 0.057(4) Uani 1 1 d .
H71A H 0.9879 0.9507 0.3206 0.068 Uiso 1 1 calc R
C72 C 0.5873(6) 1.1892(7) 0.2653(6) 0.042(3) Uani 1 1 d U
H72A H 0.5519 1.1885 0.2830 0.051 Uiso 1 1 calc R
C73 C 0.5873(6) 0.5646(6) 0.2748(7) 0.045(4) Uani 1 1 d .
H73A H 0.5523 0.5740 0.2929 0.054 Uiso 1 1 calc R
C74 C 0.8221(6) 1.1426(7) 0.2080(7) 0.047(4) Uani 1 1 d .
H74A H 0.8044 1.1087 0.1859 0.056 Uiso 1 1 calc R
C75 C 0.6112(6) 0.6021(7) 0.2416(7) 0.047(4) Uani 1 1 d .
C76 C 0.6632(6) 0.5848(6) 0.2147(7) 0.040(3) Uani 1 1 d .
H76A H 0.6808 0.6089 0.1933 0.048 Uiso 1 1 calc R
C77 C 0.6113(5) 1.1358(6) 0.2327(6) 0.034(3) Uani 1 1 d U
C78 C 0.5250(7) 0.9798(7) 0.3167(7) 0.051(4) Uani 1 1 d .
H78A H 0.5027 0.9457 0.3122 0.061 Uiso 1 1 calc R
C79 C 0.9147(7) 0.7034(7) 0.2829(7) 0.053(4) Uani 1 1 d .
C80 C 0.4912(5) 0.9121(6) 0.1982(6) 0.035(3) Uani 1 1 d .
C81 C 0.9353(7) 0.6781(8) 0.0635(7) 0.057(4) Uani 1 1 d .
H81A H 0.9428 0.6821 0.0257 0.068 Uiso 1 1 calc R
C82 C 0.9659(8) 0.7970(6) 0.3278(8) 0.057(4) Uani 1 1 d .
H82A H 0.9906 0.8276 0.3244 0.069 Uiso 1 1 calc R
C83 C 0.3236(9) 1.0897(7) 0.0968(7) 0.061(5) Uani 1 1 d .
H83A H 0.3017 1.1189 0.1227 0.092 Uiso 1 1 calc R
H83B H 0.3023 1.0765 0.0604 0.092 Uiso 1 1 calc R
H83C H 0.3599 1.1064 0.0895 0.092 Uiso 1 1 calc R
C84 C 0.8708(6) 0.6048(6) 0.2434(6) 0.038(3) Uani 1 1 d .
C85 C 0.4897(6) 0.8082(7) 0.2015(7) 0.043(3) Uani 1 1 d .
C86 C 0.9463(7) 0.7543(7) 0.2752(7) 0.047(4) Uani 1 1 d .
C87 C 0.6153(6) 0.5146(6) 0.2807(7) 0.045(3) Uani 1 1 d U
H87A H 0.6004 0.4907 0.3039 0.054 Uiso 1 1 calc R
C88 C 0.9494(8) 0.7927(8) 0.3781(8) 0.065(5) Uani 1 1 d .
H88A H 0.9598 0.8226 0.4102 0.078 Uiso 1 1 calc R
C89 C 0.8975(8) 1.0868(7) 0.3347(7) 0.057(4) Uani 1 1 d U
H89A H 0.8745 1.1201 0.3399 0.069 Uiso 1 1 calc R
C90 C 1.0471(6) 0.9080(6) 0.1823(7) 0.047(4) Uani 1 1 d .
C91 C 0.9509(6) 0.7225(7) 0.1109(7) 0.048(4) Uani 1 1 d .
H91A H 0.9675 0.7571 0.1050 0.058 Uiso 1 1 calc R
C92 C 0.8726(6) 1.2421(6) 0.2700(7) 0.048(4) Uani 1 1 d .
H92A H 0.8906 1.2766 0.2905 0.058 Uiso 1 1 calc R
C93 C 1.1121(7) 0.9998(7) 0.0927(7) 0.047(4) Uani 1 1 d .
H93A H 1.1260 0.9899 0.0530 0.056 Uiso 1 1 calc R
H93B H 1.0738 1.0164 0.0916 0.056 Uiso 1 1 calc R
C94 C 1.1506(9) 0.5819(8) 0.1148(11) 0.082(6) Uani 1 1 d U
H94A H 1.1753 0.5669 0.1416 0.123 Uiso 1 1 calc R
H94B H 1.1677 0.5749 0.0769 0.123 Uiso 1 1 calc R
H94C H 1.1136 0.5624 0.1114 0.123 Uiso 1 1 calc R
C95 C 1.1064(7) 0.6700(6) 0.0989(8) 0.052(4) Uani 1 1 d .
H95A H 1.0678 0.6533 0.0975 0.063 Uiso 1 1 calc R
H95B H 1.1211 0.6610 0.0595 0.063 Uiso 1 1 calc R
C96 C 0.9475(7) 1.0131(7) 0.3756(7) 0.054(4) Uani 1 1 d .
H96A H 0.9584 0.9998 0.4090 0.064 Uiso 1 1 calc R
C97 C 0.5887(7) 0.7024(7) 0.3377(7) 0.055(4) Uani 1 1 d U
H97A H 0.6109 0.6713 0.3446 0.066 Uiso 1 1 calc R
C98 C 0.9480(6) 0.9844(6) 0.0580(7) 0.044(3) Uani 1 1 d .
H98A H 0.9552 0.9619 0.0207 0.053 Uiso 1 1 calc R
C100 C 0.9128(6) 1.0747(6) 0.1210(6) 0.037(3) Uani 1 1 d .
H10A H 0.8978 1.1122 0.1250 0.044 Uiso 1 1 calc R
C101 C 0.5232(7) 0.7136(8) 0.1041(7) 0.055(4) Uani 1 1 d .
H10B H 0.5059 0.7473 0.0966 0.066 Uiso 1 1 calc R
C102 C 1.1041(7) 0.7357(6) 0.1213(8) 0.051(4) Uani 1 1 d .
H10C H 1.1430 0.7512 0.1309 0.061 Uiso 1 1 calc R
H10D H 1.0877 0.7536 0.0909 0.061 Uiso 1 1 calc R
C103 C 1.1094(6) 0.9444(6) 0.1179(7) 0.042(3) Uani 1 1 d .
H10E H 1.0935 0.9117 0.0885 0.051 Uiso 1 1 calc R
H10F H 1.1480 0.9340 0.1294 0.051 Uiso 1 1 calc R
C104 C 0.9001(7) 0.7033(8) 0.3408(8) 0.058(4) Uani 1 1 d .
H10G H 0.8778 0.6723 0.3474 0.069 Uiso 1 1 calc R
C105 C 0.9494(6) 1.0020(6) 0.2688(7) 0.041(3) Uani 1 1 d .
C106 C 0.5587(8) 0.6156(10) 0.0692(9) 0.070(5) Uani 1 1 d .
H10H H 0.5631 0.5833 0.0382 0.084 Uiso 1 1 calc R
C107 C 0.5895(8) 1.0838(7) 0.3326(7) 0.058(4) Uani 1 1 d U
H10I H 0.6101 1.1190 0.3387 0.069 Uiso 1 1 calc R
C108 C 0.5361(8) 0.6686(9) 0.0572(8) 0.070(5) Uani 1 1 d .
H10J H 0.5302 0.6728 0.0187 0.084 Uiso 1 1 calc R
C109 C 0.3613(9) 0.6697(7) 0.0923(8) 0.064(4) Uani 1 1 d U
H10K H 0.3414 0.6611 0.0542 0.077 Uiso 1 1 calc R
H10L H 0.3993 0.6523 0.0881 0.077 Uiso 1 1 calc R
C110 C 0.3182(9) 0.5867(7) 0.1068(10) 0.073(5) Uani 1 1 d .
H11A H 0.2969 0.5683 0.1327 0.109 Uiso 1 1 calc R
H11B H 0.3543 0.5669 0.0983 0.109 Uiso 1 1 calc R
H11C H 0.2960 0.5843 0.0709 0.109 Uiso 1 1 calc R
C111 C 0.9129(9) 1.0635(8) 0.3811(8) 0.069(5) Uani 1 1 d .
H11D H 0.9001 1.0816 0.4181 0.083 Uiso 1 1 calc R
C112 C 0.5219(7) 0.7960(7) 0.3197(8) 0.054(4) Uani 1 1 d .
H11E H 0.4990 0.8272 0.3142 0.064 Uiso 1 1 calc R
C113 C 0.9071(7) 0.6251(8) 0.0723(8) 0.056(4) Uani 1 1 d .
H11F H 0.8944 0.5963 0.0401 0.067 Uiso 1 1 calc R
C114 C 0.5734(7) 0.6112(7) 0.1224(7) 0.055(4) Uani 1 1 d .
H11G H 0.5899 0.5763 0.1275 0.066 Uiso 1 1 calc R
C115 C 0.5774(7) 1.0609(8) 0.3790(8) 0.061(4) Uani 1 1 d .
H11H H 0.5921 1.0788 0.4162 0.073 Uiso 1 1 calc R
C118 C 0.5763(9) 0.7471(7) 0.3846(8) 0.065(5) Uani 1 1 d U
H11I H 0.5915 0.7476 0.4220 0.078 Uiso 1 1 calc R
C121 C 0.9171(9) 0.7465(9) 0.3877(8) 0.073(5) Uani 1 1 d .
H12B H 0.9070 0.7447 0.4256 0.088 Uiso 1 1 calc R
C126 C 0.0618(5) 0.3874(6) 0.3321(6) 0.037(3) Uani 1 1 d .
H12C H 0.0966 0.3843 0.3128 0.044 Uiso 1 1 calc R
C127 C 0.5063(6) 0.4500(6) 0.3760(6) 0.040(3) Uani 1 1 d .
C129 C -0.0398(6) 0.3988(6) 0.3918(6) 0.036(3) Uani 1 1 d U
H12D H -0.0742 0.4033 0.4119 0.044 Uiso 1 1 calc R
C130 C 0.5086(6) 0.3456(6) 0.3757(7) 0.041(3) Uani 1 1 d .
C131 C 0.3763(6) 0.1971(7) 0.3617(6) 0.043(3) Uani 1 1 d U
C134 C 0.1029(6) 0.1604(6) 0.3079(7) 0.046(3) Uani 1 1 d U
C135 C 0.1189(6) 0.5883(7) 0.3641(7) 0.044(3) Uani 1 1 d .
C136 C 0.4398(5) 0.2405(6) 0.2772(6) 0.036(3) Uani 1 1 d .
C137 C 0.1266(6) 0.0985(6) 0.2962(7) 0.045(3) Uani 1 1 d .
C138 C 0.1003(6) 0.5314(7) 0.3728(7) 0.046(4) Uani 1 1 d .
C139 C -0.0130(6) 0.3444(6) 0.3766(6) 0.041(3) Uani 1 1 d U
C140 C 0.4269(6) 0.3861(6) 0.3301(5) 0.033(3) Uani 1 1 d .
H14A H 0.3909 0.3808 0.3106 0.039 Uiso 1 1 calc R
C141 C -0.0120(6) 0.4474(7) 0.3751(6) 0.044(4) Uani 1 1 d .
C142 C 0.4203(6) 0.1821(6) 0.2639(6) 0.039(3) Uani 1 1 d .
C143 C 0.0361(6) 0.4401(6) 0.3457(6) 0.039(3) Uani 1 1 d .
C144 C 0.4527(5) 0.4427(6) 0.3440(6) 0.035(3) Uani 1 1 d .
C145 C 0.4384(6) 0.5113(7) 0.2786(7) 0.046(4) Uani 1 1 d .
C146 C 0.4797(7) 0.2235(8) 0.1782(7) 0.059(4) Uani 1 1 d .
H14B H 0.4999 0.2364 0.1495 0.071 Uiso 1 1 calc R
C148 C 0.1191(6) 0.5155(7) 0.4250(7) 0.043(3) Uani 1 1 d .
H14C H 0.1061 0.4803 0.4327 0.052 Uiso 1 1 calc R
C149 C 0.0387(6) 0.3376(6) 0.3456(7) 0.041(3) Uani 1 1 d .
C150 C 0.4547(6) 0.3378(6) 0.3453(6) 0.038(3) Uani 1 1 d .
C151 C 0.3199(6) 0.0849(6) 0.2607(6) 0.043(3) Uani 1 1 d .
H15A H 0.3016 0.1139 0.2452 0.051 Uiso 1 1 calc R
C152 C 0.0634(6) 0.4955(6) 0.3317(7) 0.042(3) Uani 1 1 d U
C153 C 0.0642(6) 0.5693(7) 0.2710(7) 0.047(4) Uani 1 1 d .
C154 C 0.3671(6) 0.0980(6) 0.2932(6) 0.040(3) Uani 1 1 d .
C155 C 0.0977(6) 0.6039(7) 0.3134(8) 0.053(4) Uani 1 1 d .
C156 C 0.3238(6) -0.0164(7) 0.2662(8) 0.055(4) Uani 1 1 d .
H15B H 0.3103 -0.0549 0.2537 0.066 Uiso 1 1 calc R
C157 C 0.3979(6) 0.2581(6) 0.3738(7) 0.042(3) Uani 1 1 d U
C158 C 0.0999(7) 0.0548(7) 0.3181(8) 0.054(4) Uani 1 1 d .
H15C H 0.0674 0.0631 0.3409 0.064 Uiso 1 1 calc R
C159 C 0.0987(7) 0.2573(7) 0.3743(7) 0.047(4) Uani 1 1 d .
C160 C 0.4249(6) 0.4957(6) 0.3313(7) 0.041(3) Uani 1 1 d U
C161 C 0.0206(6) 0.2590(7) 0.2315(7) 0.050(4) Uani 1 1 d .
H16A H 0.0069 0.2973 0.2381 0.060 Uiso 1 1 calc R
C162 C 0.0641(5) 0.2770(6) 0.3300(6) 0.034(3) Uani 1 1 d .
C163 C 0.3417(7) 0.5520(8) 0.4658(7) 0.055(4) Uani 1 1 d .
H16B H 0.3308 0.5406 0.4997 0.066 Uiso 1 1 calc R
C164 C 0.5335(6) 0.4022(7) 0.3917(6) 0.045(3) Uani 1 1 d .
H16C H 0.5685 0.4077 0.4129 0.054 Uiso 1 1 calc R
C165 C 0.3210(7) 0.7647(7) 0.2768(9) 0.058(5) Uani 1 1 d .
H16D H 0.3064 0.7990 0.2681 0.070 Uiso 1 1 calc R
C167 C 0.1185(6) 0.1988(6) 0.3630(6) 0.037(3) Uani 1 1 d .
C169 C 0.0100(6) 0.2221(7) 0.1776(7) 0.047(4) Uani 1 1 d .
H16E H -0.0086 0.2363 0.1477 0.057 Uiso 1 1 calc R
C170 C 0.4300(5) 0.2769(6) 0.3301(6) 0.039(3) Uani 1 1 d .
C171 C 0.4616(6) 0.1667(7) 0.1685(7) 0.046(4) Uani 1 1 d .
H17A H 0.4690 0.1425 0.1321 0.055 Uiso 1 1 calc R
C172 C 0.1720(6) 0.0838(6) 0.2619(7) 0.043(3) Uani 1 1 d .
H17B H 0.1896 0.1126 0.2464 0.051 Uiso 1 1 calc R
C173 C 0.5831(7) 0.3059(8) 0.4257(7) 0.052(4) Uani 1 1 d .
H17C H 0.5766 0.3348 0.4618 0.062 Uiso 1 1 calc R
H17D H 0.6147 0.3198 0.4058 0.062 Uiso 1 1 calc R
C174 C 0.0588(7) 0.1421(7) 0.2116(7) 0.051(4) Uani 1 1 d .
H17E H 0.0702 0.1030 0.2040 0.061 Uiso 1 1 calc R
C175 C 0.3898(5) 0.1605(6) 0.3066(6) 0.035(3) Uani 1 1 d .
C176 C 0.0266(7) 0.1640(6) 0.1674(7) 0.049(4) Uani 1 1 d .
H17F H 0.0169 0.1388 0.1316 0.058 Uiso 1 1 calc R
C177 C 0.3433(6) 0.1793(7) 0.4047(7) 0.046(4) Uani 1 1 d .
H17G H 0.3300 0.1406 0.3978 0.055 Uiso 1 1 calc R
C178 C 0.4159(7) 0.5689(7) 0.2679(8) 0.055(4) Uani 1 1 d U
C179 C -0.0852(7) 0.3010(9) 0.4288(7) 0.061(5) Uani 1 1 d .
H17H H -0.0754 0.3287 0.4653 0.073 Uiso 1 1 calc R
H17I H -0.1185 0.3157 0.4105 0.073 Uiso 1 1 calc R
C180 C 0.0730(6) 0.1794(6) 0.2658(6) 0.038(3) Uani 1 1 d U
C181 C 0.1551(6) 0.1804(7) 0.4066(6) 0.044(3) Uani 1 1 d .
H18A H 0.1694 0.1424 0.3994 0.052 Uiso 1 1 calc R
C182 C 0.4340(7) 0.1428(8) 0.2071(8) 0.054(4) Uani 1 1 d .
H18B H 0.4238 0.1031 0.1987 0.065 Uiso 1 1 calc R
C183 C 0.1686(7) -0.0127(7) 0.2725(7) 0.051(4) Uani 1 1 d .
H18D H 0.1838 -0.0504 0.2660 0.061 Uiso 1 1 calc R
C184 C 0.1219(7) 0.0006(7) 0.3058(8) 0.056(4) Uani 1 1 d .
H18E H 0.1043 -0.0287 0.3206 0.068 Uiso 1 1 calc R
C185 C 0.2435(6) 0.0149(6) 0.2119(7) 0.044(4) Uani 1 1 d .
H18F H 0.2425 0.0381 0.1821 0.053 Uiso 1 1 calc R
H18G H 0.2428 -0.0264 0.1921 0.053 Uiso 1 1 calc R
C186 C 0.1130(6) 0.2959(6) 0.4289(6) 0.042(3) Uani 1 1 d .
H18H H 0.0989 0.3341 0.4364 0.050 Uiso 1 1 calc R
C187 C 0.3635(7) 0.6623(7) 0.2994(8) 0.058(4) Uani 1 1 d .
C189 C -0.0061(7) 0.4924(8) 0.1855(7) 0.053(4) Uani 1 1 d .
H18I H -0.0293 0.4680 0.1571 0.064 Uiso 1 1 calc R
C190 C 0.3857(6) 0.6043(7) 0.3111(8) 0.049(3) Uani 1 1 d U
C191 C 0.1207(7) 0.6628(6) 0.3024(8) 0.052(4) Uani 1 1 d .
C192 C 0.3743(7) -0.0026(8) 0.3044(10) 0.066(5) Uani 1 1 d .
H19A H 0.3916 -0.0309 0.3215 0.080 Uiso 1 1 calc R
C193 C 0.0452(6) 0.5117(6) 0.2796(7) 0.041(3) Uani 1 1 d U
C194 C -0.0984(9) 0.2436(10) 0.4402(9) 0.082(6) Uani 1 1 d .
H19B H -0.1371 0.2443 0.4553 0.098 Uiso 1 1 calc R
H19C H -0.0982 0.2145 0.4035 0.098 Uiso 1 1 calc R
C195 C 0.1725(6) 0.6081(7) 0.4562(7) 0.047(4) Uani 1 1 d .
H19D H 0.1949 0.6338 0.4845 0.057 Uiso 1 1 calc R
C196 C 0.1154(9) 0.7685(8) 0.3155(10) 0.077(6) Uani 1 1 d .
H19E H 0.0977 0.8040 0.3311 0.093 Uiso 1 1 calc R
C197 C 0.3234(6) 0.6073(8) 0.4560(7) 0.052(4) Uani 1 1 d U
H19F H 0.3023 0.6322 0.4845 0.062 Uiso 1 1 calc R
C198 C 0.3702(6) 0.5881(6) 0.3612(7) 0.044(3) Uani 1 1 d U
C199 C 0.0513(6) 0.2411(6) 0.2767(7) 0.043(3) Uani 1 1 d .
C200 C 0.5987(9) 0.2474(9) 0.4400(9) 0.073(5) Uani 1 1 d .
H20A H 0.5964 0.2173 0.4038 0.087 Uiso 1 1 calc R
H20B H 0.6386 0.2496 0.4544 0.087 Uiso 1 1 calc R
C201 C 0.3837(6) 0.2948(7) 0.4280(7) 0.049(4) Uani 1 1 d .
H20C H 0.3963 0.3338 0.4363 0.058 Uiso 1 1 calc R
C202 C 0.0930(8) 0.7174(7) 0.3265(10) 0.072(6) Uani 1 1 d .
H20D H 0.0605 0.7182 0.3491 0.087 Uiso 1 1 calc R
C203 C 0.3749(6) 0.5155(8) 0.4265(7) 0.052(4) Uani 1 1 d .
H20E H 0.3870 0.4799 0.4340 0.062 Uiso 1 1 calc R
C204 C 0.3915(6) 0.5323(6) 0.3727(7) 0.044(3) Uani 1 1 d U
C205 C 0.1554(7) 0.6234(7) 0.4090(7) 0.050(4) Uani 1 1 d .
H20F H 0.1677 0.6597 0.4036 0.060 Uiso 1 1 calc R
C206 C 0.5882(8) 0.5813(9) 0.4456(9) 0.074(4) Uani 1 1 d U
H20G H 0.5996 0.5912 0.4093 0.088 Uiso 1 1 calc R
H20J H 0.6218 0.5873 0.4722 0.088 Uiso 1 1 calc R
C207 C 0.3528(7) 0.2762(7) 0.4679(7) 0.051(4) Uani 1 1 d .
H20H H 0.3455 0.3015 0.5036 0.062 Uiso 1 1 calc R
C208 C -0.0811(8) 0.5147(8) 0.4288(8) 0.067(5) Uani 1 1 d .
H20I H -0.0689 0.5039 0.4650 0.081 Uiso 1 1 calc R
H20K H -0.1149 0.4911 0.4130 0.081 Uiso 1 1 calc R
C210 C 0.3956(7) 0.0520(7) 0.3147(8) 0.052(4) Uani 1 1 d .
H21A H 0.4300 0.0607 0.3365 0.062 Uiso 1 1 calc R
C211 C 0.1637(9) 0.7682(7) 0.2815(10) 0.074(6) Uani 1 1 d .
H21B H 0.1789 0.8030 0.2748 0.089 Uiso 1 1 calc R
C212 C 0.0470(8) 0.5845(8) 0.2199(8) 0.063(5) Uani 1 1 d .
H21C H 0.0585 0.6207 0.2131 0.075 Uiso 1 1 calc R
C213 C 0.3932(8) 0.7158(8) 0.3228(11) 0.079(6) Uani 1 1 d .
H21D H 0.4268 0.7173 0.3459 0.095 Uiso 1 1 calc R
C214 C 0.2401(7) 0.7095(8) 0.2182(9) 0.067(5) Uani 1 1 d .
H21F H 0.2388 0.6723 0.1896 0.081 Uiso 1 1 calc R
H21G H 0.2396 0.7412 0.1973 0.081 Uiso 1 1 calc R
C215 C -0.0073(11) 0.2035(12) 0.4555(13) 0.105(8) Uani 1 1 d .
H21H H 0.0184 0.1942 0.4851 0.158 Uiso 1 1 calc R
H21I H 0.0107 0.2321 0.4377 0.158 Uiso 1 1 calc R
H21J H -0.0158 0.1684 0.4260 0.158 Uiso 1 1 calc R
C216 C 0.1568(7) 0.5511(7) 0.4652(7) 0.051(4) Uani 1 1 d .
H21K H 0.1716 0.5383 0.4976 0.061 Uiso 1 1 calc R
C217 C 0.4692(8) 0.4753(7) 0.2337(8) 0.058(4) Uani 1 1 d .
H21L H 0.4821 0.4387 0.2377 0.069 Uiso 1 1 calc R
C218 C 0.1475(8) 0.2783(7) 0.4717(7) 0.057(4) Uani 1 1 d .
H21M H 0.1566 0.3038 0.5075 0.069 Uiso 1 1 calc R
C220 C 0.3128(8) 0.6600(7) 0.2667(8) 0.058(4) Uani 1 1 d .
H22B H 0.2929 0.6248 0.2524 0.069 Uiso 1 1 calc R
C221 C 0.3307(7) 0.2164(7) 0.4553(8) 0.055(4) Uani 1 1 d .
H22C H 0.3077 0.2038 0.4822 0.066 Uiso 1 1 calc R
C222 C 0.0098(6) 0.4744(6) 0.2352(6) 0.041(3) Uani 1 1 d .
H22D H -0.0025 0.4380 0.2404 0.049 Uiso 1 1 calc R
C223 C 0.3690(8) 0.7673(8) 0.3093(9) 0.067(5) Uani 1 1 d .
H22E H 0.3873 0.8034 0.3235 0.081 Uiso 1 1 calc R
C224 C 0.4595(9) 0.5446(10) 0.1727(9) 0.074(6) Uani 1 1 d .
H22F H 0.4655 0.5537 0.1365 0.089 Uiso 1 1 calc R
C225 C 0.0114(7) 0.5456(8) 0.1763(8) 0.060(4) Uani 1 1 d .
H22G H 0.0002 0.5566 0.1417 0.072 Uiso 1 1 calc R
C226 C 0.4800(10) 0.4950(10) 0.1837(10) 0.089(8) Uani 1 1 d .
H22H H 0.5032 0.4721 0.1558 0.107 Uiso 1 1 calc R
C227 C 0.1654(8) 0.6639(7) 0.2702(8) 0.059(4) Uani 1 1 d .
H22I H 0.1828 0.6283 0.2543 0.070 Uiso 1 1 calc R
C229 C 0.4299(7) 0.5823(8) 0.2142(8) 0.060(5) Uani 1 1 d .
H22J H 0.4184 0.6182 0.2067 0.073 Uiso 1 1 calc R
C230 C 0.3359(7) 0.6238(7) 0.4071(8) 0.059(4) Uani 1 1 d U
H23A H 0.3222 0.6598 0.4017 0.070 Uiso 1 1 calc R
C232 C -0.0964(8) 0.5743(9) 0.4413(10) 0.077(6) Uani 1 1 d .
H23B H -0.1318 0.5785 0.4630 0.092 Uiso 1 1 calc R
H23P H -0.1046 0.5858 0.4045 0.092 Uiso 1 1 calc R
C233 C 0.4681(6) 0.2626(6) 0.2312(6) 0.043(3) Uani 1 1 d .
H23C H 0.4783 0.3021 0.2370 0.052 Uiso 1 1 calc R
C234 C 0.5725(8) 0.5187(8) 0.4328(9) 0.068(3) Uani 1 1 d U
H23D H 0.6063 0.4953 0.4201 0.081 Uiso 1 1 calc R
H23E H 0.5592 0.5082 0.4682 0.081 Uiso 1 1 calc R
C235 C 0.1685(7) 0.2183(7) 0.4577(7) 0.047(4) Uani 1 1 d .
H23F H 0.1922 0.2056 0.4852 0.057 Uiso 1 1 calc R
C236 C -0.0076(10) 0.6280(11) 0.4453(11) 0.094(7) Uani 1 1 d U
H23G H 0.0179 0.6552 0.4712 0.141 Uiso 1 1 calc R
H23H H -0.0213 0.6454 0.4138 0.141 Uiso 1 1 calc R
H23I H 0.0129 0.5926 0.4293 0.141 Uiso 1 1 calc R
C237 C 0.5000(9) 0.6325(9) 0.4373(10) 0.073(5) Uani 1 1 d .
H23J H 0.4732 0.6594 0.4595 0.109 Uiso 1 1 calc R
H23K H 0.4805 0.5960 0.4206 0.109 Uiso 1 1 calc R
H23L H 0.5149 0.6490 0.4065 0.109 Uiso 1 1 calc R
C238 C 0.5140(13) 0.2060(12) 0.4626(12) 0.112(9) Uani 1 1 d .
H23M H 0.4943 0.1961 0.4948 0.168 Uiso 1 1 calc R
H23N H 0.5194 0.1710 0.4327 0.168 Uiso 1 1 calc R
H23O H 0.4913 0.2335 0.4467 0.168 Uiso 1 1 calc R
C333 C 0.1902(5) 0.2589(6) 0.1905(7) 0.055(4) Uani 1 1 d DU
H33B H 0.1582 0.2355 0.1977 0.083 Uiso 1 1 calc R
H33C H 0.1869 0.2646 0.1510 0.083 Uiso 1 1 calc R
H33D H 0.1900 0.2964 0.2177 0.083 Uiso 1 1 calc R
C334 C 0.2458(4) 0.2280(5) 0.1983(6) 0.049(3) Uani 1 1 d DU
C335 C 0.3008(5) 0.2582(6) 0.1883(8) 0.059(4) Uani 1 1 d DU
H33E H 0.3332 0.2348 0.1950 0.088 Uiso 1 1 calc R
H33F H 0.3035 0.2960 0.2149 0.088 Uiso 1 1 calc R
H33G H 0.3007 0.2632 0.1485 0.088 Uiso 1 1 calc R
C336 C 0.2398(10) 0.4999(8) 0.3078(6) 0.090(6) Uani 1 1 d DU
H33H H 0.2181 0.5340 0.3253 0.135 Uiso 1 1 calc R
H33I H 0.2756 0.4996 0.3295 0.135 Uiso 1 1 calc R
H33J H 0.2178 0.4651 0.3086 0.135 Uiso 1 1 calc R
C337 C 0.2518(7) 0.5013(6) 0.2453(6) 0.083(5) Uani 1 1 d DU
C338 C 0.2844(10) 0.4498(7) 0.2110(9) 0.106(7) Uani 1 1 d DU
H33K H 0.2907 0.4556 0.1722 0.159 Uiso 1 1 calc R
H33L H 0.2622 0.4144 0.2083 0.159 Uiso 1 1 calc R
H33M H 0.3209 0.4466 0.2305 0.159 Uiso 1 1 calc R
C339 C 0.1437(16) 0.4329(15) 0.1125(13) 0.181(11) Uani 1 1 d DU
H33N H 0.1728 0.4611 0.1306 0.272 Uiso 1 1 calc R
H33O H 0.1096 0.4530 0.1037 0.272 Uiso 1 1 calc R
H33P H 0.1580 0.4092 0.0768 0.272 Uiso 1 1 calc R
C340 C 0.1292(9) 0.3941(9) 0.1538(10) 0.168(9) Uani 1 1 d DU
C341 C 0.0845(13) 0.3469(13) 0.1317(14) 0.161(10) Uani 1 1 d DU
H34B H 0.0770 0.3261 0.1620 0.241 Uiso 1 1 calc R
H34C H 0.0984 0.3199 0.0979 0.241 Uiso 1 1 calc R
H34D H 0.0494 0.3644 0.1212 0.241 Uiso 1 1 calc R
C342 C 0.2470(8) 0.3900(6) 0.4155(6) 0.070(5) Uani 1 1 d DU
H34E H 0.2581 0.4297 0.4156 0.105 Uiso 1 1 calc R
H34F H 0.2680 0.3771 0.4464 0.105 Uiso 1 1 calc R
H34G H 0.2063 0.3882 0.4217 0.105 Uiso 1 1 calc R
C343 C 0.2606(7) 0.3508(5) 0.3573(6) 0.080(4) Uani 1 1 d DU
C344 C 0.2451(7) 0.2870(5) 0.3489(7) 0.057(4) Uani 1 1 d DU
H34H H 0.2554 0.2665 0.3102 0.085 Uiso 1 1 calc R
H34I H 0.2043 0.2830 0.3534 0.085 Uiso 1 1 calc R
H34J H 0.2658 0.2707 0.3777 0.085 Uiso 1 1 calc R
C345 C 0.7987(6) 0.9529(8) 0.0996(11) 0.097(6) Uani 1 1 d DU
H34K H 0.8303 0.9806 0.1065 0.145 Uiso 1 1 calc R
H34L H 0.7976 0.9322 0.0592 0.145 Uiso 1 1 calc R
H34M H 0.8038 0.9254 0.1244 0.145 Uiso 1 1 calc R
C346 C 0.7429(5) 0.9851(6) 0.1134(7) 0.082(5) Uani 1 1 d DU
C347 C 0.6890(6) 0.9477(7) 0.1068(10) 0.085(5) Uani 1 1 d DU
H34N H 0.6560 0.9725 0.1163 0.127 Uiso 1 1 calc R
H34O H 0.6918 0.9212 0.1329 0.127 Uiso 1 1 calc R
H34P H 0.6848 0.9256 0.0670 0.127 Uiso 1 1 calc R
C348 C 0.7956(8) 0.7624(9) 0.1546(12) 0.104(7) Uani 1 1 d DU
H34Q H 0.8279 0.7399 0.1636 0.155 Uiso 1 1 calc R
H34R H 0.7972 0.8009 0.1799 0.155 Uiso 1 1 calc R
H34S H 0.7969 0.7656 0.1144 0.155 Uiso 1 1 calc R
C349 C 0.7403(6) 0.7321(7) 0.1638(8) 0.106(6) Uani 1 1 d DU
C350 C 0.6853(8) 0.7623(10) 0.1528(13) 0.121(8) Uani 1 1 d DU
H35A H 0.6528 0.7393 0.1596 0.182 Uiso 1 1 calc R
H35B H 0.6835 0.7667 0.1129 0.182 Uiso 1 1 calc R
H35C H 0.6843 0.8004 0.1789 0.182 Uiso 1 1 calc R
C351 C 0.3040(7) 0.8025(10) 0.4568(10) 0.117(7) Uani 1 1 d DU
H35D H 0.3354 0.7825 0.4351 0.176 Uiso 1 1 calc R
H35E H 0.3067 0.7974 0.4965 0.176 Uiso 1 1 calc R
H35F H 0.3060 0.8436 0.4569 0.176 Uiso 1 1 calc R
C352 C 0.2474(5) 0.7771(6) 0.4286(7) 0.062(4) Uani 1 1 d DU
C353 C 0.1937(7) 0.8045(10) 0.4580(10) 0.115(7) Uani 1 1 d DU
H35G H 0.1601 0.7855 0.4370 0.173 Uiso 1 1 calc R
H35H H 0.1932 0.8456 0.4578 0.173 Uiso 1 1 calc R
H35I H 0.1938 0.7997 0.4978 0.173 Uiso 1 1 calc R
I1 I 0.11472(4) 0.19447(4) 0.00869(4) 0.0467(3) Uani 1 1 d .
I2 I 0.52296(5) 0.19264(4) 0.01530(4) 0.0481(3) Uani 1 1 d .
I3 I 0.23945(5) 0.20264(5) 0.01820(5) 0.0586(3) Uani 1 1 d .
I4 I 0.24070(4) 0.85037(4) 0.16433(5) 0.0533(3) Uani 1 1 d .
I5 I 0.39998(5) 0.19407(5) 0.00033(5) 0.0588(3) Uani 1 1 d .
I6 I -0.01309(5) 0.18657(5) 0.00365(5) 0.0503(3) Uani 1 1 d .
I7 I 0.74506(5) 0.48022(8) 0.38370(5) 0.0784(4) Uani 1 1 d .
I8 I 0.74410(5) 0.61205(7) 0.37990(6) 0.0746(4) Uani 1 1 d .
I9 I 0.74674(5) 0.35467(8) 0.37827(6) 0.0803(4) Uani 1 1 d .
I10 I 0.73942(7) 0.35682(6) 0.17865(8) 0.0897(5) Uani 1 1 d .
I11 I 0.74617(6) 0.18562(8) 0.35994(6) 0.0895(5) Uani 1 1 d .
I12 I 0.65026(5) 0.19227(6) 0.04134(6) 0.0713(4) Uani 1 1 d .
I1B I 0.06318(15) 0.92134(15) 0.43523(15) 0.0932(9) Uani 0.50 1 d P
I2B I 0.25028(12) 0.90003(9) 0.35980(9) 0.0606(6) Uani 0.50 1 d P
I3B I 0.43279(19) 0.92046(19) 0.43557(19) 0.0535(10) Uani 0.25 1 d P
I4B I 0.8430(2) 0.4363(2) 0.07880(19) 0.0643(9) Uani 0.25 1 d PU
I5B I 0.9523(2) 0.4691(2) 0.02044(19) 0.0643(9) Uani 0.25 1 d PU
I6C I -0.1773(8) 0.1931(8) 0.0429(8) 0.102(3) Uani 0.10 1 d PU
I6D I -0.1236(9) 0.1915(8) 0.0407(8) 0.102(3) Uani 0.10 1 d PU
I6E I -0.1679(8) 0.2003(8) 0.0967(8) 0.102(3) Uani 0.10 1 d PU
N1 N 0.1933(5) 0.0282(5) 0.2488(5) 0.039(3) Uani 1 1 d .
N2 N 0.2967(5) 0.0286(5) 0.2490(5) 0.039(3) Uani 1 1 d .
N3 N 0.1888(6) 0.7143(5) 0.2579(7) 0.060(4) Uani 1 1 d .
N4 N 0.2929(6) 0.7136(5) 0.2562(7) 0.054(3) Uani 1 1 d .
N5 N 0.6886(5) 1.1934(5) 0.2104(5) 0.040(3) Uani 1 1 d .
N6 N 0.7952(5) 1.1941(5) 0.2121(5) 0.037(3) Uani 1 1 d .
N7 N 0.7934(5) 0.5344(6) 0.2190(6) 0.046(3) Uani 1 1 d .
N8 N 0.6876(5) 0.5356(5) 0.2190(6) 0.042(3) Uani 1 1 d .
O1 O 1.0737(4) 0.9563(4) 0.1675(4) 0.043(2) Uani 1 1 d .
O2 O 1.1501(4) 1.0413(4) 0.1289(4) 0.045(2) Uani 1 1 d .
O3 O 1.0701(4) 0.7500(4) 0.1721(5) 0.048(3) Uani 1 1 d .
O4 O 1.1430(5) 0.6454(5) 0.1369(5) 0.061(3) Uani 1 1 d U
O5 O 0.4109(4) 0.9544(4) 0.1586(5) 0.045(2) Uani 1 1 d .
O6 O 0.3339(4) 1.0409(4) 0.1237(4) 0.043(2) Uani 1 1 d .
O7 O 0.4076(4) 0.7480(4) 0.1644(5) 0.050(3) Uani 1 1 d .
O8 O 0.3288(5) 0.6461(4) 0.1340(5) 0.057(3) Uani 1 1 d U
O9 O 0.5320(4) 0.2990(4) 0.3890(5) 0.048(2) Uani 1 1 d .
O10 O 0.5643(8) 0.2296(7) 0.4812(7) 0.092(5) Uani 1 1 d .
O11 O 0.5287(4) 0.5060(4) 0.3885(5) 0.048(2) Uani 1 1 d U
O12 O 0.5425(6) 0.6233(7) 0.4720(6) 0.087(4) Uani 1 1 d U
O13 O -0.0375(4) 0.5022(5) 0.3892(5) 0.053(3) Uani 1 1 d .
O14 O -0.0527(8) 0.6152(9) 0.4752(8) 0.122(7) Uani 1 1 d U
O15 O -0.0357(4) 0.2944(5) 0.3892(5) 0.051(3) Uani 1 1 d .
O16 O -0.0587(7) 0.2263(7) 0.4812(7) 0.094(5) Uani 1 1 d .
O334 O 0.2461(4) 0.1811(4) 0.2121(5) 0.050(2) Uani 1 1 d DU
O337 O 0.2403(5) 0.5432(5) 0.2251(5) 0.065(3) Uani 1 1 d DU
O340 O 0.1523(11) 0.4006(11) 0.2015(10) 0.172(8) Uani 1 1 d DU
O343 O 0.2845(6) 0.3692(5) 0.3199(6) 0.088(4) Uani 1 1 d DU
O346 O 0.7417(5) 1.0373(5) 0.1331(7) 0.084(4) Uani 1 1 d DU
O349 O 0.7403(8) 0.6862(7) 0.1793(9) 0.134(6) Uani 1 1 d DU
O352 O 0.2453(6) 0.7384(7) 0.3859(7) 0.103(5) Uani 1 1 d DU
I5T I 0.6250(7) 0.4456(8) 0.0763(8) 0.098(5) Uani 0.10 1 d PU
I6T I 0.2500(5) 0.0455(5) 0.4148(7) 0.071(3) Uani 0.10 1 d PU
I7T I 0.8927(4) 0.3544(5) 0.1632(5) 0.056(3) Uani 0.10 1 d PU
I8T I 0.7714(7) 0.5109(7) 0.0333(6) 0.082(4) Uani 0.10 1 d PU

loop_
_atom_site_aniso_label
_atom_site_aniso_U_11
_atom_site_aniso_U_22
_atom_site_aniso_U_33
_atom_site_aniso_U_23
_atom_site_aniso_U_13
_atom_site_aniso_U_12
C8 0.030(7) 0.033(8) 0.069(10) 0.015(7) 0.004(7) 0.017(6)
C9 0.053(9) 0.044(9) 0.046(9) 0.014(7) 0.008(7) 0.022(7)
C11 0.045(8) 0.033(8) 0.046(8) 0.006(6) 0.006(6) 0.008(6)
C12 0.038(8) 0.036(8) 0.070(10) 0.020(7) 0.007(7) -0.005(6)
C13 0.035(8) 0.025(7) 0.064(9) 0.014(6) 0.006(7) 0.000(6)
C15 0.030(7) 0.030(7) 0.057(9) 0.020(7) 0.006(6) 0.006(6)
C16 0.044(8) 0.029(7) 0.039(7) 0.003(6) 0.012(6) -0.006(6)
C18 0.037(8) 0.033(8) 0.063(10) 0.023(7) 0.014(7) 0.009(6)
C19 0.033(7) 0.024(6) 0.054(9) 0.010(6) 0.012(6) 0.013(5)
C22 0.015(6) 0.032(7) 0.071(10) 0.012(7) 0.002(6) 0.002(5)
C24 0.023(7) 0.039(8) 0.068(10) 0.016(7) -0.003(6) -0.011(6)
C25 0.043(8) 0.023(7) 0.070(10) 0.003(7) 0.008(7) 0.009(6)
C26 0.042(8) 0.036(8) 0.051(8) 0.009(6) 0.013(6) -0.004(6)
C27 0.049(9) 0.047(9) 0.046(9) -0.009(7) 0.012(7) 0.001(7)
C28 0.028(7) 0.037(8) 0.062(10) 0.017(7) -0.004(6) -0.012(6)
C29 0.035(8) 0.042(8) 0.052(9) 0.023(7) 0.002(6) 0.000(6)
C30 0.037(8) 0.052(9) 0.056(9) 0.028(8) 0.008(7) 0.015(7)
C31 0.041(8) 0.050(9) 0.056(9) 0.021(7) -0.001(7) -0.014(7)
C32 0.030(7) 0.040(8) 0.059(9) 0.024(7) 0.019(6) 0.008(6)
C33 0.046(9) 0.036(8) 0.048(8) 0.006(7) -0.003(7) 0.008(7)
C34 0.025(7) 0.035(7) 0.048(8) 0.004(6) 0.007(6) 0.007(6)
C35 0.027(7) 0.048(8) 0.043(8) 0.009(7) 0.015(6) 0.005(6)
C36 0.041(8) 0.033(7) 0.047(7) 0.006(6) 0.008(6) 0.006(6)
C37 0.019(6) 0.067(10) 0.051(9) 0.019(8) 0.006(6) -0.002(6)
C38 0.042(9) 0.056(10) 0.056(9) 0.021(8) 0.002(7) 0.002(7)
C39 0.046(9) 0.039(8) 0.062(10) 0.021(7) -0.006(7) -0.004(7)
C40 0.039(8) 0.038(8) 0.053(9) 0.013(7) 0.001(7) 0.020(6)
C41 0.048(9) 0.058(10) 0.060(11) 0.027(9) 0.018(8) 0.014(8)
C42 0.036(7) 0.044(9) 0.069(10) 0.018(8) -0.004(6) 0.008(6)
C43 0.023(7) 0.057(9) 0.048(8) 0.020(7) -0.001(6) 0.002(6)
C44 0.033(7) 0.043(8) 0.047(8) 0.011(7) 0.002(6) -0.001(6)
C45 0.015(6) 0.059(10) 0.095(13) 0.035(9) 0.006(7) 0.006(6)
C46 0.021(7) 0.036(8) 0.065(10) 0.017(7) 0.004(6) -0.004(6)
C47 0.032(7) 0.047(9) 0.051(9) 0.004(7) -0.003(6) -0.011(7)
C48 0.025(7) 0.030(7) 0.042(7) -0.003(6) 0.002(5) 0.009(5)
C49 0.045(8) 0.033(8) 0.053(9) 0.014(7) 0.011(7) -0.009(6)
C50 0.037(8) 0.053(9) 0.052(9) 0.023(7) -0.012(7) -0.018(7)
C51 0.038(8) 0.040(7) 0.055(6) 0.022(5) 0.008(6) 0.017(6)
C52 0.022(6) 0.037(8) 0.051(9) 0.006(6) 0.000(6) 0.003(6)
C53 0.034(7) 0.043(8) 0.058(9) 0.025(7) 0.004(7) -0.010(6)
C54 0.037(8) 0.040(8) 0.043(8) -0.004(6) 0.010(6) 0.012(6)
C56 0.032(7) 0.037(8) 0.071(10) 0.028(7) -0.004(7) -0.005(6)
C57 0.046(8) 0.030(7) 0.047(8) 0.009(6) -0.006(7) -0.002(6)
C58 0.027(7) 0.039(8) 0.047(8) 0.013(6) 0.006(6) -0.003(6)
C59 0.069(11) 0.044(9) 0.068(11) 0.032(8) 0.013(9) -0.004(8)
C60 0.031(7) 0.032(7) 0.045(8) 0.003(6) 0.010(6) 0.015(6)
C61 0.037(8) 0.038(8) 0.059(9) 0.015(7) -0.006(7) -0.003(6)
C62 0.061(10) 0.035(8) 0.069(11) 0.025(8) 0.018(8) 0.013(7)
C63 0.075(12) 0.049(10) 0.054(10) 0.011(8) -0.005(9) 0.012(8)
C64 0.052(10) 0.033(8) 0.083(12) 0.017(8) -0.012(9) 0.001(7)
C65 0.041(8) 0.055(9) 0.043(8) 0.016(7) 0.017(7) -0.005(7)
C66 0.034(8) 0.055(9) 0.053(9) 0.022(8) 0.005(7) -0.008(7)
C67 0.036(8) 0.060(10) 0.057(7) 0.025(7) 0.019(7) 0.011(7)
C68 0.031(7) 0.057(9) 0.053(9) 0.024(7) 0.000(6) 0.001(7)
C69 0.040(8) 0.040(8) 0.061(10) 0.020(7) 0.017(7) 0.003(6)
C70 0.050(9) 0.047(8) 0.056(6) 0.023(6) 0.009(7) 0.004(7)
C71 0.040(9) 0.069(11) 0.071(12) 0.038(10) -0.002(8) -0.018(8)
C72 0.044(8) 0.052(8) 0.030(7) 0.007(6) 0.002(6) 0.014(7)
C73 0.038(8) 0.045(9) 0.058(9) 0.019(7) 0.017(7) 0.001(7)
C74 0.035(8) 0.038(8) 0.062(10) 0.000(7) 0.013(7) -0.013(7)
C75 0.041(8) 0.049(9) 0.057(9) 0.023(7) 0.004(7) -0.003(7)
C76 0.033(7) 0.029(7) 0.060(9) 0.012(7) 0.012(6) -0.002(6)
C77 0.026(7) 0.028(6) 0.047(8) 0.005(5) 0.002(6) 0.004(5)
C78 0.071(11) 0.035(8) 0.050(10) 0.014(7) 0.011(8) 0.018(7)
C79 0.058(10) 0.053(10) 0.052(9) 0.024(8) 0.001(8) -0.001(8)
C80 0.026(7) 0.032(7) 0.053(8) 0.020(6) 0.003(6) 0.001(5)
C81 0.053(10) 0.075(12) 0.048(9) 0.026(9) 0.013(8) 0.015(9)
C82 0.077(12) 0.031(8) 0.067(11) 0.020(8) -0.007(9) -0.017(8)
C83 0.107(15) 0.030(8) 0.046(9) 0.007(7) 0.002(9) 0.013(8)
C84 0.037(8) 0.042(8) 0.040(8) 0.016(6) 0.006(6) 0.003(6)
C85 0.024(7) 0.049(9) 0.061(9) 0.020(7) 0.011(6) 0.003(6)
C86 0.044(9) 0.043(8) 0.052(9) 0.007(7) 0.009(7) 0.007(7)
C87 0.047(8) 0.039(8) 0.054(9) 0.020(7) 0.016(7) 0.002(6)
C88 0.084(13) 0.052(10) 0.056(11) 0.006(9) 0.006(9) -0.013(9)
C89 0.067(11) 0.049(9) 0.061(9) 0.023(7) 0.021(8) -0.015(8)
C90 0.030(7) 0.041(8) 0.078(11) 0.029(8) 0.001(7) -0.001(6)
C91 0.031(7) 0.066(10) 0.056(10) 0.033(8) -0.007(7) -0.006(7)
C92 0.039(8) 0.034(8) 0.072(11) 0.009(7) 0.013(7) -0.009(7)
C93 0.050(9) 0.053(9) 0.044(8) 0.024(7) -0.003(7) -0.009(7)
C94 0.075(13) 0.056(9) 0.113(17) 0.018(10) -0.014(12) 0.019(10)
C95 0.053(10) 0.036(8) 0.068(10) 0.014(8) -0.008(8) 0.000(7)
C96 0.064(11) 0.061(11) 0.038(9) 0.017(8) -0.009(8) -0.018(9)
C97 0.058(10) 0.050(9) 0.063(7) 0.027(6) 0.000(7) 0.002(8)
C98 0.035(8) 0.035(8) 0.054(9) -0.008(7) 0.000(7) 0.007(6)
C100 0.036(7) 0.030(7) 0.041(8) 0.001(6) 0.006(6) -0.001(6)
C101 0.055(10) 0.054(10) 0.061(11) 0.025(9) 0.011(8) 0.007(8)
C102 0.043(9) 0.038(8) 0.078(11) 0.027(8) 0.012(8) 0.007(7)
C103 0.041(8) 0.026(7) 0.062(9) 0.014(7) 0.004(7) -0.010(6)
C104 0.061(11) 0.052(10) 0.064(11) 0.018(9) 0.009(8) -0.007(8)
C105 0.030(7) 0.044(8) 0.057(10) 0.027(7) -0.007(6) -0.011(6)
C106 0.058(11) 0.094(15) 0.062(12) 0.023(11) 0.023(9) 0.009(10)
C107 0.067(11) 0.049(10) 0.059(9) 0.015(7) 0.000(8) 0.004(8)
C108 0.075(13) 0.092(15) 0.053(11) 0.037(11) -0.006(9) 0.015(11)
C109 0.088(9) 0.036(7) 0.070(8) 0.014(6) 0.016(7) -0.008(7)
C110 0.074(13) 0.043(10) 0.107(16) 0.028(10) 0.010(11) -0.011(9)
C111 0.101(15) 0.064(12) 0.046(10) 0.013(9) 0.025(10) -0.009(11)
C112 0.052(10) 0.034(8) 0.078(12) 0.020(8) 0.006(8) 0.005(7)
C113 0.045(9) 0.058(10) 0.070(11) 0.024(9) 0.007(8) -0.001(8)
C114 0.056(10) 0.057(10) 0.061(11) 0.028(8) 0.025(8) 0.036(8)
C115 0.053(10) 0.059(11) 0.072(12) 0.018(9) 0.001(9) 0.016(8)
C118 0.096(14) 0.046(9) 0.056(8) 0.020(6) -0.005(9) 0.010(9)
C121 0.099(15) 0.070(13) 0.054(11) 0.020(10) 0.023(10) -0.002(11)
C126 0.019(6) 0.036(8) 0.055(9) 0.008(6) 0.002(6) 0.012(5)
C127 0.028(7) 0.040(8) 0.045(8) -0.001(6) -0.004(6) 0.000(6)
C129 0.027(7) 0.044(7) 0.032(7) -0.006(6) 0.006(5) -0.002(5)
C130 0.039(8) 0.034(8) 0.052(9) 0.011(7) 0.006(7) -0.006(6)
C131 0.029(7) 0.047(8) 0.045(8) -0.005(7) 0.005(6) -0.002(6)
C134 0.033(8) 0.042(8) 0.064(10) 0.016(7) 0.013(6) 0.002(6)
C135 0.028(7) 0.050(9) 0.057(9) 0.017(7) 0.000(6) -0.002(6)
C136 0.025(7) 0.039(8) 0.046(8) 0.012(6) 0.004(6) 0.007(6)
C137 0.039(8) 0.039(8) 0.056(9) 0.010(7) -0.004(7) 0.004(6)
C138 0.040(8) 0.046(9) 0.050(9) 0.006(7) 0.003(7) 0.000(7)
C139 0.030(7) 0.051(8) 0.046(8) 0.020(7) -0.011(6) 0.000(6)
C140 0.033(7) 0.036(7) 0.029(7) 0.006(6) -0.001(5) -0.012(6)
C141 0.047(9) 0.052(9) 0.035(7) 0.014(7) 0.004(6) 0.030(7)
C142 0.028(7) 0.047(8) 0.042(8) 0.013(7) -0.003(6) -0.003(6)
C143 0.027(7) 0.042(8) 0.049(8) 0.013(7) 0.003(6) 0.008(6)
C144 0.022(6) 0.044(8) 0.044(8) 0.017(6) 0.005(5) -0.007(6)
C145 0.027(7) 0.051(9) 0.060(10) 0.008(7) 0.021(7) 0.000(6)
C146 0.050(10) 0.081(13) 0.055(10) 0.029(9) 0.019(8) 0.003(9)
C148 0.032(7) 0.049(9) 0.053(9) 0.021(7) 0.011(6) 0.006(6)
C149 0.030(7) 0.030(7) 0.060(9) 0.004(7) 0.002(6) 0.015(6)
C150 0.033(7) 0.036(7) 0.043(8) 0.004(6) 0.013(6) -0.002(6)
C151 0.045(9) 0.043(8) 0.042(8) 0.014(7) 0.006(7) 0.004(7)
C152 0.025(7) 0.043(8) 0.062(9) 0.017(7) 0.012(6) 0.003(6)
C153 0.024(7) 0.049(9) 0.066(10) 0.010(8) 0.007(7) 0.015(6)
C154 0.045(8) 0.032(7) 0.043(8) 0.011(6) 0.006(7) 0.004(6)
C155 0.032(8) 0.044(9) 0.084(12) 0.014(8) 0.009(8) 0.016(7)
C156 0.036(8) 0.048(9) 0.088(12) 0.032(9) 0.014(8) -0.001(7)
C157 0.037(8) 0.038(7) 0.053(9) 0.012(7) 0.015(7) -0.004(6)
C158 0.040(9) 0.048(10) 0.078(12) 0.026(8) 0.003(8) -0.007(7)
C159 0.047(9) 0.049(9) 0.045(9) 0.009(7) 0.004(7) -0.002(7)
C160 0.033(7) 0.037(7) 0.055(9) 0.012(6) 0.005(6) -0.014(5)
C161 0.031(8) 0.057(10) 0.061(10) 0.009(8) 0.004(7) -0.006(7)
C162 0.024(6) 0.033(7) 0.044(8) 0.007(6) 0.007(6) 0.005(5)
C163 0.039(9) 0.090(13) 0.034(8) 0.009(8) 0.013(7) -0.002(8)
C164 0.036(8) 0.058(10) 0.041(8) 0.012(7) -0.003(6) -0.006(7)
C165 0.032(8) 0.049(10) 0.100(14) 0.032(9) 0.015(9) -0.004(7)
C167 0.032(7) 0.032(7) 0.049(8) 0.010(6) 0.018(6) 0.001(6)
C169 0.034(8) 0.057(10) 0.055(10) 0.020(8) 0.012(7) 0.008(7)
C170 0.023(7) 0.045(8) 0.051(9) 0.018(7) 0.008(6) 0.007(6)
C171 0.042(8) 0.056(10) 0.040(8) 0.011(7) 0.009(6) 0.001(7)
C172 0.044(8) 0.028(7) 0.058(9) 0.015(7) -0.003(7) 0.003(6)
C173 0.040(9) 0.068(11) 0.052(9) 0.021(8) 0.004(7) 0.015(8)
C174 0.044(9) 0.055(10) 0.051(9) 0.007(8) 0.002(7) 0.003(7)
C175 0.020(6) 0.039(8) 0.043(8) 0.000(6) 0.007(5) 0.010(5)
C176 0.065(10) 0.035(8) 0.043(8) 0.004(7) -0.006(7) -0.009(7)
C177 0.047(9) 0.040(8) 0.054(9) 0.016(7) 0.010(7) -0.012(7)
C178 0.047(9) 0.059(10) 0.067(9) 0.030(8) 0.017(7) -0.005(7)
C179 0.037(9) 0.101(14) 0.051(9) 0.031(10) 0.013(7) -0.006(9)
C180 0.035(7) 0.032(7) 0.046(8) 0.005(6) 0.003(6) -0.007(6)
C181 0.040(8) 0.044(8) 0.046(8) 0.009(7) 0.003(7) -0.009(7)
C182 0.039(9) 0.053(10) 0.069(11) 0.009(8) 0.012(8) 0.002(7)
C183 0.047(9) 0.048(9) 0.064(10) 0.025(8) 0.015(8) 0.000(7)
C184 0.049(10) 0.043(9) 0.081(12) 0.023(8) 0.005(9) -0.012(8)
C185 0.036(8) 0.024(7) 0.071(10) 0.008(7) 0.002(7) -0.007(6)
C186 0.036(8) 0.034(8) 0.049(8) -0.005(6) 0.000(6) 0.013(6)
C187 0.055(10) 0.040(9) 0.079(12) 0.012(8) 0.011(9) -0.005(8)
C189 0.046(9) 0.069(11) 0.042(8) 0.006(8) -0.006(7) -0.002(8)
C190 0.028(7) 0.049(9) 0.074(9) 0.019(7) 0.007(6) 0.008(6)
C191 0.048(9) 0.029(8) 0.084(12) 0.025(8) 0.007(8) 0.011(7)
C192 0.036(9) 0.051(10) 0.119(16) 0.033(10) 0.002(9) 0.014(8)
C193 0.026(7) 0.044(8) 0.054(8) 0.014(7) 0.006(6) 0.008(6)
C194 0.081(14) 0.103(16) 0.069(12) 0.039(12) -0.007(11) -0.045(12)
C195 0.030(8) 0.050(9) 0.058(10) 0.004(8) -0.002(7) 0.001(7)
C196 0.065(12) 0.056(12) 0.123(18) 0.044(12) 0.019(12) 0.019(9)
C197 0.028(7) 0.070(11) 0.052(8) 0.000(7) 0.010(6) 0.009(7)
C198 0.027(7) 0.047(7) 0.061(7) 0.016(6) 0.000(6) -0.003(5)
C199 0.036(8) 0.037(8) 0.055(9) 0.009(7) 0.009(7) 0.007(6)
C200 0.069(12) 0.083(14) 0.070(12) 0.025(11) 0.015(10) 0.040(11)
C201 0.035(8) 0.050(9) 0.056(10) 0.002(8) 0.006(7) 0.002(7)
C202 0.046(10) 0.045(10) 0.125(17) 0.019(10) -0.015(10) 0.002(8)
C203 0.037(8) 0.067(11) 0.061(10) 0.035(9) 0.001(7) 0.003(7)
C204 0.030(7) 0.042(7) 0.056(9) 0.004(6) 0.007(6) -0.006(5)
C205 0.048(9) 0.041(9) 0.061(10) 0.008(8) 0.023(8) 0.004(7)
C206 0.060(7) 0.078(8) 0.078(8) 0.008(7) -0.002(6) -0.016(6)
C207 0.062(10) 0.054(10) 0.038(8) 0.010(7) -0.001(7) -0.001(8)
C208 0.077(13) 0.068(12) 0.063(11) 0.023(9) 0.046(10) 0.044(10)
C210 0.034(8) 0.051(10) 0.070(11) 0.014(8) 0.003(7) 0.011(7)
C211 0.077(13) 0.024(8) 0.121(17) 0.011(9) 0.011(12) -0.005(8)
C212 0.065(11) 0.053(10) 0.078(12) 0.034(9) -0.016(9) -0.003(9)
C213 0.053(11) 0.056(11) 0.137(19) 0.040(12) 0.005(11) -0.015(9)
C214 0.054(10) 0.050(10) 0.108(15) 0.040(10) 0.002(10) -0.004(8)
C215 0.081(17) 0.12(2) 0.14(2) 0.068(18) -0.002(16) -0.019(15)
C216 0.045(9) 0.067(11) 0.045(9) 0.022(8) -0.010(7) 0.016(8)
C217 0.067(11) 0.037(9) 0.066(11) 0.006(8) 0.010(9) 0.000(8)
C218 0.070(11) 0.054(10) 0.046(9) 0.010(8) 0.003(8) -0.010(8)
C220 0.067(12) 0.045(9) 0.067(11) 0.022(8) 0.013(9) 0.009(8)
C221 0.052(10) 0.056(10) 0.060(10) 0.018(9) 0.015(8) -0.011(8)
C222 0.029(7) 0.045(8) 0.047(8) 0.007(7) -0.002(6) 0.000(6)
C223 0.062(12) 0.047(10) 0.092(14) 0.013(9) 0.003(10) -0.001(9)
C224 0.071(13) 0.097(15) 0.064(12) 0.038(11) 0.024(10) 0.012(11)
C225 0.038(9) 0.072(12) 0.075(12) 0.026(10) -0.006(8) 0.009(8)
C226 0.098(16) 0.092(15) 0.094(15) 0.049(13) 0.074(13) 0.049(13)
C227 0.059(11) 0.030(8) 0.090(13) 0.019(8) 0.011(9) -0.002(7)
C229 0.044(9) 0.070(12) 0.080(12) 0.044(10) 0.021(9) 0.005(8)
C230 0.051(10) 0.048(9) 0.079(10) 0.016(8) 0.011(8) 0.008(7)
C232 0.049(11) 0.090(15) 0.085(14) 0.005(12) 0.012(10) 0.018(10)
C233 0.045(8) 0.037(8) 0.048(9) 0.009(7) 0.016(7) 0.005(6)
C234 0.060(7) 0.067(7) 0.072(7) 0.010(6) -0.011(6) -0.018(6)
C235 0.043(9) 0.043(9) 0.058(10) 0.014(8) 0.011(7) 0.003(7)
C236 0.067(13) 0.089(16) 0.108(18) -0.014(13) -0.010(10) 0.007(12)
C237 0.067(13) 0.065(12) 0.086(14) 0.014(10) 0.018(11) -0.002(10)
C238 0.14(2) 0.11(2) 0.090(17) 0.022(15) 0.024(17) -0.047(19)
C333 0.061(7) 0.047(7) 0.058(7) 0.011(6) 0.007(6) 0.001(6)
C334 0.046(6) 0.040(6) 0.057(6) 0.003(5) 0.010(5) 0.004(5)
C335 0.060(7) 0.051(7) 0.065(7) 0.012(6) 0.003(6) -0.003(6)
C336 0.102(9) 0.073(8) 0.098(9) 0.025(7) 0.005(8) 0.007(7)
C337 0.093(8) 0.067(7) 0.092(8) 0.021(6) 0.005(7) 0.004(6)
C338 0.105(10) 0.103(10) 0.109(10) 0.020(8) 0.002(8) 0.003(8)
C339 0.182(13) 0.180(13) 0.185(13) 0.046(9) 0.009(9) 0.000(9)
C340 0.167(11) 0.169(11) 0.169(11) 0.036(8) 0.010(8) 0.000(8)
C341 0.161(13) 0.158(13) 0.161(13) 0.030(9) 0.013(9) -0.003(9)
C342 0.069(8) 0.067(8) 0.077(8) 0.024(7) 0.003(7) -0.002(7)
C343 0.082(7) 0.079(7) 0.082(7) 0.025(6) 0.008(6) -0.004(6)
C344 0.059(7) 0.055(7) 0.058(7) 0.015(6) 0.006(6) 0.001(6)
C345 0.088(9) 0.088(9) 0.108(9) 0.007(8) 0.001(8) -0.005(8)
C346 0.076(7) 0.072(7) 0.093(8) 0.004(6) 0.002(7) -0.005(6)
C347 0.063(8) 0.079(8) 0.101(9) -0.003(7) 0.002(7) -0.004(7)
C348 0.101(10) 0.103(10) 0.113(10) 0.035(8) 0.011(8) 0.006(8)
C349 0.109(9) 0.104(8) 0.120(8) 0.057(7) 0.005(7) 0.006(7)
C350 0.116(11) 0.115(10) 0.138(11) 0.041(8) 0.005(8) 0.002(8)
C351 0.119(10) 0.117(10) 0.118(10) 0.032(8) -0.003(8) 0.001(8)
C352 0.054(7) 0.066(7) 0.072(7) 0.033(6) 0.003(6) 0.001(6)
C353 0.110(10) 0.116(10) 0.119(10) 0.024(8) 0.004(8) -0.008(8)
I1 0.0476(6) 0.0419(5) 0.0542(6) 0.0183(4) 0.0015(4) 0.0036(4)
I2 0.0551(6) 0.0422(5) 0.0494(6) 0.0149(4) 0.0032(5) -0.0020(4)
I3 0.0489(6) 0.0601(7) 0.0721(7) 0.0263(6) 0.0015(5) -0.0013(5)
I4 0.0380(5) 0.0309(5) 0.0947(8) 0.0213(5) 0.0061(5) 0.0004(4)
I5 0.0550(7) 0.0524(6) 0.0725(7) 0.0206(6) 0.0081(5) 0.0016(5)
I6 0.0517(6) 0.0483(6) 0.0525(6) 0.0140(5) 0.0068(5) 0.0003(5)
I7 0.0383(6) 0.1420(13) 0.0598(7) 0.0325(8) 0.0042(5) 0.0022(7)
I8 0.0488(7) 0.0973(10) 0.0736(8) 0.0094(7) 0.0049(6) 0.0034(6)
I9 0.0516(7) 0.1332(13) 0.0596(7) 0.0286(8) 0.0031(6) -0.0010(7)
I10 0.0947(11) 0.0546(8) 0.1230(13) 0.0275(8) -0.0041(9) 0.0021(7)
I11 0.0569(8) 0.1511(15) 0.0685(8) 0.0415(9) 0.0045(6) 0.0045(8)
I12 0.0551(7) 0.0821(9) 0.0828(8) 0.0331(7) -0.0085(6) -0.0143(6)
I1B 0.102(2) 0.092(2) 0.091(2) 0.0351(17) -0.0054(17) -0.0059(17)
I2B 0.0955(18) 0.0385(11) 0.0478(12) 0.0087(9) 0.0072(11) 0.0004(11)
I3B 0.058(3) 0.053(2) 0.055(2) 0.023(2) 0.0150(19) 0.010(2)
I4B 0.092(2) 0.0516(17) 0.0418(15) -0.0037(13) -0.0140(15) -0.0173(16)
I5B 0.092(2) 0.0516(17) 0.0418(15) -0.0037(13) -0.0140(15) -0.0173(16)
I6C 0.108(5) 0.108(5) 0.099(5) 0.038(4) 0.019(4) 0.015(4)
I6D 0.108(5) 0.108(5) 0.099(5) 0.038(4) 0.019(4) 0.015(4)
I6E 0.108(5) 0.108(5) 0.099(5) 0.038(4) 0.019(4) 0.015(4)
N1 0.039(7) 0.031(6) 0.048(7) 0.015(5) -0.010(5) -0.005(5)
N2 0.041(7) 0.027(6) 0.050(7) 0.012(5) 0.010(5) -0.001(5)
N3 0.056(8) 0.027(7) 0.104(12) 0.026(7) -0.004(8) 0.006(6)
N4 0.056(8) 0.027(6) 0.085(10) 0.025(6) 0.008(7) 0.004(6)
N5 0.026(6) 0.036(6) 0.057(7) 0.007(6) 0.001(5) 0.000(5)
N6 0.031(6) 0.035(6) 0.043(6) 0.007(5) -0.009(5) -0.004(5)
N7 0.025(6) 0.057(8) 0.063(8) 0.025(7) 0.011(5) 0.010(5)
N8 0.023(6) 0.037(7) 0.066(8) 0.012(6) -0.008(5) -0.003(5)
O1 0.054(6) 0.029(5) 0.046(6) 0.010(4) -0.002(5) -0.010(4)
O2 0.047(6) 0.040(6) 0.053(6) 0.018(5) -0.007(5) -0.009(5)
O3 0.032(5) 0.042(6) 0.077(7) 0.030(5) -0.002(5) 0.000(4)
O4 0.064(7) 0.043(6) 0.081(8) 0.021(6) 0.003(6) 0.011(5)
O5 0.043(6) 0.039(6) 0.057(6) 0.015(5) 0.008(5) -0.005(4)
O6 0.042(6) 0.036(5) 0.060(6) 0.025(5) 0.019(5) 0.012(4)
O7 0.043(6) 0.027(5) 0.082(8) 0.018(5) 0.008(5) 0.005(4)
O8 0.080(7) 0.028(5) 0.063(6) 0.013(5) 0.014(5) -0.008(5)
O9 0.033(5) 0.041(6) 0.066(7) 0.005(5) 0.000(5) 0.003(4)
O10 0.124(14) 0.084(10) 0.077(10) 0.039(8) -0.008(9) 0.022(10)
O11 0.036(5) 0.049(6) 0.062(6) 0.016(5) 0.001(4) -0.012(4)
O12 0.073(8) 0.096(9) 0.076(8) -0.015(7) -0.001(7) -0.008(7)
O13 0.038(6) 0.053(7) 0.072(7) 0.019(6) 0.025(5) 0.014(5)
O14 0.112(14) 0.128(15) 0.092(12) -0.049(11) 0.015(9) -0.018(11)
O15 0.035(5) 0.059(7) 0.058(6) 0.015(5) 0.007(5) -0.005(5)
O16 0.098(12) 0.113(12) 0.080(10) 0.040(9) -0.001(9) -0.035(10)
O334 0.055(5) 0.036(5) 0.062(5) 0.018(4) 0.005(4) -0.001(4)
O337 0.070(6) 0.048(5) 0.086(6) 0.034(5) 0.002(5) 0.000(5)
O340 0.176(11) 0.172(11) 0.170(11) 0.044(8) 0.008(8) 0.002(8)
O343 0.084(7) 0.085(7) 0.102(7) 0.035(6) 0.016(6) 0.008(6)
O346 0.069(6) 0.067(6) 0.105(7) -0.007(6) 0.001(6) -0.004(6)
O349 0.138(9) 0.125(9) 0.154(9) 0.063(7) 0.014(8) -0.003(7)
O352 0.089(7) 0.117(8) 0.111(8) 0.044(7) 0.003(7) -0.004(7)
I5T 0.089(8) 0.094(8) 0.099(8) -0.008(7) 0.017(7) 0.002(7)
I6T 0.044(5) 0.059(6) 0.107(8) 0.012(6) -0.008(5) 0.002(5)
I7T 0.040(5) 0.041(5) 0.084(6) 0.009(5) -0.010(5) 0.004(4)
I8T 0.087(7) 0.079(7) 0.076(7) 0.012(6) -0.001(6) -0.010(6)

loop_
_atom_type_symbol
_atom_type_description
_atom_type_scat_dispersion_real
_atom_type_scat_dispersion_imag
_atom_type_scat_source
C C 0.0033 0.0016 'International Tables Vol C Tables 4.2.6.8 and 6.1.1.4'
H H 0.0000 0.0000 'International Tables Vol C Tables 4.2.6.8 and 6.1.1.4'
N N 0.0061 0.0033 'International Tables Vol C Tables 4.2.6.8 and 6.1.1.4'
O O 0.0106 0.0060 'International Tables Vol C Tables 4.2.6.8 and 6.1.1.4'
I I -0.4742 1.8119 'International Tables Vol C Tables 4.2.6.8 and 6.1.1.4'

loop_
_geom_angle_atom_site_label_1
_geom_angle_atom_site_label_2
_geom_angle_atom_site_label_3
_geom_angle
_geom_angle_site_symmetry_1
C78 C8 C60 122.0(14) .
C78 C8 C36 119.3(15) .
C60 C8 C36 118.6(13) .
C85 C9 C80 122.0(14) .
C91 C11 C53 119.4(13) .
C91 C11 C50 119.3(14) .
C53 C11 C50 121.3(13) .
N7 C12 C68 118.4(13) .
C45 C13 C61 121.4(13) .
C45 C13 O3 122.2(13) .
C61 C13 O3 116.3(11) .
C30 C15 C18 120.0(12) .
C30 C15 C85 121.3(13) .
C18 C15 C85 118.5(13) .
C74 C16 C47 115.3(13) .
C74 C16 C52 120.8(12) .
C47 C16 C52 123.8(13) .
C70 C18 C15 116.7(14) .
C70 C18 C112 121.7(14) .
C15 C18 C112 121.4(12) .
C60 C19 C35 123.4(13) .
C60 C19 C56 119.7(12) .
C35 C19 C56 116.9(12) .
C32 C22 C39 116.0(12) .
C65 C24 C35 122.2(13) .
N5 C25 C54 115.9(13) .
C52 C26 C89 121.3(14) .
C52 C26 C105 119.3(13) .
C89 C26 C105 119.2(14) .
C56 C27 C65 119.4(14) .
C100 C28 C52 122.4(13) .
C100 C28 C49 118.2(14) .
C52 C28 C49 119.4(13) .
N7 C29 C84 122.5(12) .
C15 C30 C67 122.1(14) .
C15 C30 C101 122.0(13) .
C67 C30 C101 115.9(14) .
C68 C31 C84 123.8(14) .
C22 C32 C80 123.8(12) .
C22 C32 O5 119.7(12) .
C80 C32 O5 116.5(12) .
N6 C33 C92 115.9(13) .
C98 C34 C49 124.2(13) .
C19 C35 C40 118.9(13) .
C19 C35 C24 119.1(13) .
C40 C35 C24 121.9(13) .
C40 C36 C8 120.4(14) .
C40 C36 C107 122.6(14) .
C8 C36 C107 117.0(13) .
N6 C37 N5 111.3(11) .
N7 C38 N8 113.0(13) .
C85 C39 C22 123.3(13) .
C85 C39 O7 117.2(12) .
C22 C39 O7 119.4(12) .
C36 C40 C35 119.9(13) .
C36 C40 C77 120.5(13) .
C35 C40 C77 119.6(13) .
C78 C41 C115 120.1(15) .
N8 C42 C87 119.8(13) .
C57 C43 C61 120.9(13) .
C100 C44 C98 119.7(14) .
C13 C45 C90 120.5(13) .
C105 C46 C49 121.7(13) .
C105 C46 C57 120.7(13) .
C49 C46 C57 117.5(14) .
C92 C47 C16 121.4(14) .
C77 C48 N5 122.2(12) .
C46 C49 C28 119.1(13) .
C46 C49 C34 124.0(13) .
C28 C49 C34 116.9(13) .
C66 C50 C58 122.6(12) .
C66 C50 C11 118.8(13) .
C58 C50 C11 118.6(13) .
C67 C51 C70 117.7(13) .
C67 C51 C75 122.0(14) .
C70 C51 C75 120.3(14) .
C26 C52 C28 119.7(13) .
C26 C52 C16 120.4(13) .
C28 C52 C16 119.8(13) .
C11 C53 C86 118.8(12) .
C11 C53 C61 119.9(13) .
C86 C53 C61 121.3(14) .
C72 C54 C25 122.7(13) .
C27 C56 C19 122.2(13) .
C90 C57 C43 117.6(13) .
C90 C57 C46 121.0(12) .
C43 C57 C46 121.3(13) .
C79 C58 C50 121.2(12) .
C79 C58 C84 119.4(12) .
C50 C58 C84 119.0(13) .
C19 C60 C8 118.4(13) .
C19 C60 C80 120.8(13) .
C8 C60 C80 120.7(12) .
C13 C61 C43 118.9(12) .
C13 C61 C53 122.2(13) .
C43 C61 C53 118.9(13) .
O6 C62 C69 108.8(12) .
C112 C63 C118 122.4(17) .
O7 C64 C109 108.2(13) .
C24 C65 C27 119.3(13) .
C113 C66 C50 121.5(14) .
C51 C67 C30 119.7(15) .
C51 C67 C114 122.7(14) .
C30 C67 C114 117.4(14) .
C31 C68 C12 120.6(14) .
O5 C69 C62 109.8(13) .
C51 C70 C18 123.7(14) .
C51 C70 C97 121.8(14) .
C18 C70 C97 114.5(15) .
C96 C71 C105 122.2(17) .
C54 C72 C77 119.8(13) .
C87 C73 C75 120.7(14) .
N6 C74 C16 122.4(13) .
C76 C75 C73 116.7(13) .
C76 C75 C51 120.3(13) .
C73 C75 C51 122.7(13) .
N8 C76 C75 121.2(13) .
C48 C77 C72 116.4(12) .
C48 C77 C40 121.0(12) .
C72 C77 C40 122.5(12) .
C41 C78 C8 121.3(15) .
C58 C79 C104 123.9(14) .
C58 C79 C86 120.3(14) .
C104 C79 C86 115.7(15) .
C32 C80 C9 117.0(13) .
C32 C80 C60 121.8(11) .
C9 C80 C60 121.1(12) .
C91 C81 C113 120.4(15) .
C88 C82 C86 120.3(15) .
C29 C84 C31 113.5(12) .
C29 C84 C58 119.7(12) .
C31 C84 C58 126.7(13) .
C39 C85 C9 117.9(13) .
C39 C85 C15 121.2(13) .
C9 C85 C15 120.7(12) .
C79 C86 C53 119.7(14) .
C79 C86 C82 118.0(14) .
C53 C86 C82 122.2(14) .
C73 C87 C42 118.6(13) .
C82 C88 C121 123.8(18) .
C111 C89 C26 119.1(17) .
C57 C90 O1 118.2(12) .
C57 C90 C45 120.4(12) .
O1 C90 C45 121.3(13) .
C81 C91 C11 119.6(14) .
C47 C92 C33 122.3(14) .
O2 C93 C103 108.8(11) .
O4 C95 C102 109.4(13) .
C71 C96 C111 121.1(16) .
C118 C97 C70 123.4(15) .
C34 C98 C44 118.8(14) .
C44 C100 C28 121.8(13) .
C108 C101 C30 122.7(15) .
O3 C102 C95 110.5(12) .
O1 C103 C93 108.3(12) .
C121 C104 C79 123.0(16) .
C46 C105 C71 124.5(15) .
C46 C105 C26 120.3(13) .
C71 C105 C26 115.2(15) .
C114 C106 C108 121.9(19) .
C115 C107 C36 121.6(16) .
C101 C108 C106 118.2(16) .
O8 C109 C64 107.5(14) .
C89 C111 C96 122.6(17) .
C63 C112 C18 119.4(15) .
C66 C113 C81 119.7(17) .
C106 C114 C67 123.2(16) .
C107 C115 C41 120.3(18) .
C97 C118 C63 117.9(16) .
C104 C121 C88 118.7(17) .
C143 C126 C149 122.9(13) .
O11 C127 C164 124.0(12) .
O11 C127 C144 115.3(12) .
C164 C127 C144 120.7(13) .
C139 C129 C141 117.0(12) .
O9 C130 C150 117.0(12) .
O9 C130 C164 123.6(13) .
C150 C130 C164 119.4(13) .
C177 C131 C175 124.7(13) .
C177 C131 C157 118.4(13) .
C175 C131 C157 116.9(13) .
C180 C134 C167 121.9(13) .
C180 C134 C137 120.5(14) .
C167 C134 C137 117.3(13) .
C155 C135 C205 126.5(14) .
C155 C135 C138 116.3(13) .
C205 C135 C138 117.2(13) .
C170 C136 C142 121.3(12) .
C170 C136 C233 120.5(13) .
C142 C136 C233 118.0(13) .
C172 C137 C158 118.1(14) .
C172 C137 C134 120.9(13) .
C158 C137 C134 121.0(14) .
C152 C138 C148 122.0(14) .
C152 C138 C135 120.5(13) .
C148 C138 C135 117.5(13) .
O15 C139 C129 122.5(13) .
O15 C139 C149 116.1(13) .
C129 C139 C149 121.3(13) .
C150 C140 C144 120.9(12) .
C143 C141 O13 120.3(14) .
C143 C141 C129 120.9(13) .
O13 C141 C129 118.8(12) .
C136 C142 C175 119.1(13) .
C136 C142 C182 120.1(13) .
C175 C142 C182 120.7(13) .
C141 C143 C126 121.2(14) .
C141 C143 C152 116.7(13) .
C126 C143 C152 122.0(12) .
C140 C144 C127 118.3(12) .
C140 C144 C160 123.7(12) .
C127 C144 C160 117.8(12) .
C160 C145 C217 124.0(15) .
C160 C145 C178 118.2(13) .
C217 C145 C178 117.7(14) .
C171 C146 C233 120.2(14) .
C216 C148 C138 121.6(14) .
C126 C149 C139 116.7(12) .
C126 C149 C162 125.5(12) .
C139 C149 C162 117.7(12) .
C130 C150 C140 120.0(12) .
C130 C150 C170 117.0(12) .
C140 C150 C170 123.0(12) .
C154 C151 N2 120.9(13) .
C138 C152 C193 121.4(13) .
C138 C152 C143 120.2(13) .
C193 C152 C143 118.0(13) .
C155 C153 C212 123.8(16) .
C155 C153 C193 118.8(14) .
C212 C153 C193 117.4(15) .
C151 C154 C210 118.5(13) .
C151 C154 C175 119.2(12) .
C210 C154 C175 122.3(13) .
C153 C155 C135 125.2(15) .
C153 C155 C191 118.5(15) .
C135 C155 C191 115.9(14) .
N2 C156 C192 117.6(14) .
C201 C157 C170 124.1(13) .
C201 C157 C131 117.1(12) .
C170 C157 C131 118.8(13) .
C184 C158 C137 118.8(16) .
C167 C159 C186 119.6(14) .
C167 C159 C162 119.4(13) .
C186 C159 C162 121.0(14) .
C204 C160 C145 120.8(13) .
C204 C160 C144 121.5(13) .
C145 C160 C144 117.3(13) .
C169 C161 C199 122.3(16) .
C199 C162 C159 121.8(13) .
C199 C162 C149 120.1(12) .
C159 C162 C149 118.0(12) .
C203 C163 C197 121.3(14) .
C127 C164 C130 120.7(13) .
C223 C165 N4 121.3(16) .
C159 C167 C134 118.6(13) .
C159 C167 C181 118.9(13) .
C134 C167 C181 122.5(13) .
C161 C169 C176 120.5(15) .
C136 C170 C157 121.8(13) .
C136 C170 C150 120.8(12) .
C157 C170 C150 117.5(13) .
C182 C171 C146 125.1(16) .
C137 C172 N1 122.6(13) .
O9 C173 C200 109.5(15) .
C180 C174 C176 120.3(15) .
C142 C175 C131 122.0(13) .
C142 C175 C154 120.4(12) .
C131 C175 C154 117.5(12) .
C169 C176 C174 120.6(14) .
C221 C177 C131 121.9(13) .
C190 C178 C229 125.3(16) .
C190 C178 C145 118.5(14) .
C229 C178 C145 116.2(15) .
C194 C179 O15 108.1(16) .
C134 C180 C174 121.7(14) .
C134 C180 C199 120.5(13) .
C174 C180 C199 117.7(13) .
C235 C181 C167 120.0(14) .
C171 C182 C142 117.2(15) .
N1 C183 C184 120.0(15) .
C158 C184 C183 122.0(15) .
N1 C185 N2 109.1(12) .
C218 C186 C159 121.9(14) .
C220 C187 C213 122.2(17) .
C220 C187 C190 116.8(14) .
C213 C187 C190 121.0(17) .
C222 C189 C225 121.6(15) .
C198 C190 C178 123.3(14) .
C198 C190 C187 118.9(14) .
C178 C190 C187 117.6(15) .
C227 C191 C202 118.1(15) .
C227 C191 C155 120.6(14) .
C202 C191 C155 121.3(15) .
C210 C192 C156 118.1(15) .
C152 C193 C222 122.7(13) .
C152 C193 C153 117.7(13) .
C222 C193 C153 119.6(13) .
O16 C194 C179 113.4(15) .
C205 C195 C216 119.6(15) .
C202 C196 C211 121.5(18) .
C230 C197 C163 120.9(15) .
C190 C198 C204 119.1(14) .
C190 C198 C230 124.7(14) .
C204 C198 C230 116.0(14) .
C162 C199 C161 123.8(14) .
C162 C199 C180 117.7(13) .
C161 C199 C180 118.5(14) .
O10 C200 C173 115.7(14) .
C207 C201 C157 122.8(15) .
C196 C202 C191 118.9(19) .
C163 C203 C204 120.1(15) .
C160 C204 C203 121.5(14) .
C160 C204 C198 119.8(14) .
C203 C204 C198 118.7(13) .
C195 C205 C135 124.6(15) .
C234 C206 O12 116.4(16) .
C201 C207 C221 119.9(15) .
O13 C208 C232 112.9(16) .
C192 C210 C154 122.1(15) .
C196 C211 N3 118.1(15) .
C153 C212 C225 121.1(15) .
C223 C213 C187 116.6(19) .
N4 C214 N3 107.1(16) .
C148 C216 C195 119.2(13) .
C226 C217 C145 119.1(16) .
C186 C218 C235 116.8(14) .
C187 C220 N4 116.3(16) .
C177 C221 C207 119.9(14) .
C189 C222 C193 120.0(14) .
C165 C223 C213 121.0(17) .
C226 C224 C229 120.3(17) .
C189 C225 C212 120.3(16) .
C224 C226 C217 124.1(18) .
C191 C227 N3 124.7(16) .
C224 C229 C178 122.3(16) .
C197 C230 C198 122.9(15) .
C208 C232 O14 115.6(18) .
C146 C233 C136 119.0(13) .
O11 C234 C206 110.7(16) .
C181 C235 C218 122.7(15) .
O334 C334 C335 121.6(7) .
O334 C334 C333 121.5(7) .
C335 C334 C333 116.9(9) .
O337 C337 C336 121.9(7) .
O337 C337 C338 121.6(7) .
C336 C337 C338 116.2(9) .
O340 C340 C339 121.7(8) .
O340 C340 C341 122.1(8) .
C339 C340 C341 116.2(10) .
O343 C343 C344 121.4(7) .
O343 C343 C342 121.8(7) .
C344 C343 C342 116.8(9) .
O346 C346 C345 121.9(7) .
O346 C346 C347 121.6(7) .
C345 C346 C347 116.3(9) .
O349 C349 C350 122.0(8) .
O349 C349 C348 121.7(8) .
C350 C349 C348 116.3(9) .
O352 C352 C353 122.4(7) .
O352 C352 C351 122.0(7) .
C353 C352 C351 115.6(9) .
I3 I1 I6 177.91(5) .
I5 I2 I12 175.38(5) .
I6D I6 I1 159.7(4) .
I9 I7 I8 175.93(6) .
I8T I4B I5B 94.8(4) .
I5B I5B I4B 165.3(3) 2_765
I6E I6C I6D 83.8(17) .
I6C I6D I6E 48.0(12) .
I6C I6D I6 164.0(15) .
I6E I6D I6 147.9(13) .
I6C I6E I6D 48.2(12) .
C183 N1 C172 118.4(13) .
C183 N1 C185 121.4(12) .
C172 N1 C185 120.2(11) .
C156 N2 C151 122.2(13) .
C156 N2 C185 117.7(12) .
C151 N2 C185 119.8(11) .
C227 N3 C211 118.7(15) .
C227 N3 C214 119.6(14) .
C211 N3 C214 121.6(13) .
C165 N4 C220 122.6(15) .
C165 N4 C214 122.0(13) .
C220 N4 C214 115.3(14) .
C48 N5 C25 122.7(12) .
C48 N5 C37 121.7(12) .
C25 N5 C37 115.6(12) .
C74 N6 C33 122.6(12) .
C74 N6 C37 121.5(12) .
C33 N6 C37 115.6(12) .
C12 N7 C29 121.2(12) .
C12 N7 C38 118.2(12) .
C29 N7 C38 120.6(12) .
C76 N8 C42 122.8(13) .
C76 N8 C38 121.1(12) .
C42 N8 C38 116.1(12) .
C90 O1 C103 116.7(11) .
C59 O2 C93 109.5(11) .
C13 O3 C102 116.3(11) .
C95 O4 C94 111.9(13) .
C69 O5 C32 115.8(11) .
C62 O6 C83 108.8(11) .
C39 O7 C64 115.9(11) .
C110 O8 C109 105.5(13) .
C130 O9 C173 118.9(12) .
C238 O10 C200 117.1(18) .
C127 O11 C234 116.7(12) .
C237 O12 C206 117.4(16) .
C208 O13 C141 122.3(12) .
C236 O14 C232 116.2(17) .
C139 O15 C179 117.7(12) .
C215 O16 C194 112.9(18) .

loop_
_geom_bond_atom_site_label_1
_geom_bond_atom_site_label_2
_geom_bond_distance
_geom_bond_site_symmetry_2
C8 C78 1.42(2) .
C8 C60 1.44(2) .
C8 C36 1.44(2) .
C9 C85 1.38(2) .
C9 C80 1.414(18) .
C11 C91 1.41(2) .
C11 C53 1.42(2) .
C11 C50 1.434(19) .
C12 N7 1.329(19) .
C12 C68 1.37(2) .
C13 C45 1.341(19) .
C13 C61 1.37(2) .
C13 O3 1.397(16) .
C15 C30 1.33(2) .
C15 C18 1.42(2) .
C15 C85 1.527(19) .
C16 C74 1.38(2) .
C16 C47 1.409(19) .
C16 C52 1.450(19) .
C18 C70 1.40(2) .
C18 C112 1.44(2) .
C19 C60 1.371(19) .
C19 C35 1.394(19) .
C19 C56 1.49(2) .
C22 C32 1.375(19) .
C22 C39 1.415(19) .
C24 C65 1.36(2) .
C24 C35 1.44(2) .
C25 N5 1.363(18) .
C25 C54 1.39(2) .
C26 C52 1.38(2) .
C26 C89 1.45(2) .
C26 C105 1.51(2) .
C27 C56 1.34(2) .
C27 C65 1.45(2) .
C28 C100 1.41(2) .
C28 C52 1.43(2) .
C28 C49 1.44(2) .
C29 N7 1.356(18) .
C29 C84 1.376(19) .
C30 C67 1.43(2) .
C30 C101 1.49(2) .
C31 C68 1.31(2) .
C31 C84 1.40(2) .
C32 C80 1.381(19) .
C32 O5 1.399(16) .
C33 N6 1.351(18) .
C33 C92 1.41(2) .
C34 C98 1.34(2) .
C34 C49 1.44(2) .
C35 C40 1.41(2) .
C36 C40 1.39(2) .
C36 C107 1.44(2) .
C37 N6 1.489(17) .
C37 N5 1.497(17) .
C38 N7 1.455(19) .
C38 N8 1.48(2) .
C39 C85 1.37(2) .
C39 O7 1.422(17) .
C40 C77 1.465(19) .
C41 C78 1.35(2) .
C41 C115 1.44(2) .
C42 N8 1.341(19) .
C42 C87 1.39(2) .
C43 C57 1.391(19) .
C43 C61 1.42(2) .
C44 C100 1.40(2) .
C44 C98 1.43(2) .
C45 C90 1.40(2) .
C46 C105 1.32(2) .
C46 C49 1.42(2) .
C46 C57 1.49(2) .
C47 C92 1.32(2) .
C48 C77 1.352(18) .
C48 N5 1.356(17) .
C50 C66 1.41(2) .
C50 C58 1.43(2) .
C51 C67 1.36(2) .
C51 C70 1.40(2) .
C51 C75 1.47(2) .
C53 C86 1.44(2) .
C53 C61 1.469(18) .
C54 C72 1.35(2) .
C57 C90 1.39(2) .
C58 C79 1.39(2) .
C58 C84 1.483(18) .
C59 O2 1.381(16) .
C60 C80 1.492(18) .
C62 O6 1.417(18) .
C62 C69 1.541(19) .
C63 C112 1.35(2) .
C63 C118 1.41(2) .
C64 O7 1.430(19) .
C64 C109 1.55(2) .
C66 C113 1.33(2) .
C67 C114 1.48(2) .
C69 O5 1.372(18) .
C70 C97 1.48(2) .
C71 C96 1.35(2) .
C71 C105 1.45(2) .
C72 C77 1.431(19) .
C73 C87 1.37(2) .
C73 C75 1.413(19) .
C74 N6 1.341(19) .
C75 C76 1.39(2) .
C76 N8 1.303(18) .
C79 C104 1.40(2) .
C79 C86 1.44(2) .
C81 C91 1.38(2) .
C81 C113 1.45(2) .
C82 C88 1.27(2) .
C82 C86 1.46(2) .
C83 O6 1.433(17) .
C88 C121 1.37(2) .
C89 C111 1.35(2) .
C90 O1 1.394(16) .
C93 O2 1.418(17) .
C93 C103 1.536(18) .
C94 O4 1.47(2) .
C95 O4 1.421(19) .
C95 C102 1.51(2) .
C96 C111 1.41(3) .
C97 C118 1.37(2) .
C101 C108 1.38(3) .
C102 O3 1.420(19) .
C103 O1 1.419(18) .
C104 C121 1.36(3) .
C106 C114 1.30(2) .
C106 C108 1.42(3) .
C107 C115 1.34(2) .
C109 O8 1.445(19) .
C110 O8 1.41(2) .
C126 C143 1.346(19) .
C126 C149 1.378(19) .
C127 O11 1.370(16) .
C127 C164 1.40(2) .
C127 C144 1.418(18) .
C129 C139 1.39(2) .
C129 C141 1.44(2) .
C130 O9 1.308(17) .
C130 C150 1.41(2) .
C130 C164 1.41(2) .
C131 C177 1.41(2) .
C131 C175 1.421(19) .
C131 C157 1.47(2) .
C134 C180 1.34(2) .
C134 C167 1.43(2) .
C134 C137 1.52(2) .
C135 C155 1.39(2) .
C135 C205 1.43(2) .
C135 C138 1.45(2) .
C136 C170 1.36(2) .
C136 C142 1.400(19) .
C136 C233 1.460(19) .
C137 C172 1.34(2) .
C137 C158 1.39(2) .
C138 C152 1.39(2) .
C138 C148 1.41(2) .
C139 O15 1.371(17) .
C139 C149 1.41(2) .
C140 C150 1.408(19) .
C140 C144 1.413(18) .
C141 C143 1.32(2) .
C141 O13 1.385(17) .
C142 C175 1.414(19) .
C142 C182 1.48(2) .
C143 C152 1.538(19) .
C144 C160 1.48(2) .
C145 C160 1.40(2) .
C145 C217 1.40(2) .
C145 C178 1.51(2) .
C146 C171 1.36(2) .
C146 C233 1.40(2) .
C148 C216 1.39(2) .
C149 C162 1.504(18) .
C150 C170 1.493(19) .
C151 C154 1.31(2) .
C151 N2 1.386(18) .
C152 C193 1.41(2) .
C153 C155 1.35(2) .
C153 C212 1.37(2) .
C153 C193 1.47(2) .
C154 C210 1.44(2) .
C154 C175 1.513(19) .
C155 C191 1.55(2) .
C156 N2 1.353(19) .
C156 C192 1.44(2) .
C157 C201 1.41(2) .
C157 C170 1.422(19) .
C158 C184 1.34(2) .
C159 C167 1.41(2) .
C159 C186 1.42(2) .
C159 C162 1.44(2) .
C160 C204 1.39(2) .
C161 C169 1.37(2) .
C161 C199 1.39(2) .
C162 C199 1.36(2) .
C163 C203 1.36(2) .
C163 C197 1.42(2) .
C165 C223 1.32(2) .
C165 N4 1.34(2) .
C167 C181 1.44(2) .
C169 C176 1.38(2) .
C171 C182 1.34(2) .
C172 N1 1.361(17) .
C173 O9 1.427(18) .
C173 C200 1.52(2) .
C174 C180 1.40(2) .
C174 C176 1.44(2) .
C177 C221 1.34(2) .
C178 C190 1.36(2) .
C178 C229 1.40(2) .
C179 C194 1.45(3) .
C179 O15 1.479(18) .
C180 C199 1.50(2) .
C181 C235 1.35(2) .
C183 N1 1.339(17) .
C183 C184 1.35(2) .
C185 N1 1.460(19) .
C185 N2 1.477(18) .
C186 C218 1.39(2) .
C187 C220 1.37(2) .
C187 C213 1.41(2) .
C187 C190 1.53(2) .
C189 C222 1.36(2) .
C189 C225 1.37(2) .
C190 C198 1.36(2) .
C191 C227 1.30(2) .
C191 C202 1.43(2) .
C192 C210 1.33(2) .
C193 C222 1.43(2) .
C194 O16 1.43(3) .
C195 C205 1.28(2) .
C195 C216 1.44(2) .
C196 C202 1.38(3) .
C196 C211 1.39(3) .
C197 C230 1.32(2) .
C198 C204 1.47(2) .
C198 C230 1.46(2) .
C200 O10 1.40(2) .
C201 C207 1.33(2) .
C203 C204 1.46(2) .
C206 C234 1.47(3) .
C206 O12 1.50(2) .
C207 C221 1.45(2) .
C208 O13 1.377(18) .
C208 C232 1.40(3) .
C211 N3 1.39(2) .
C212 C225 1.44(2) .
C213 C223 1.42(3) .
C214 N4 1.48(2) .
C214 N3 1.52(2) .
C215 O16 1.40(3) .
C217 C226 1.37(2) .
C218 C235 1.45(2) .
C220 N4 1.404(19) .
C224 C226 1.33(3) .
C224 C229 1.36(3) .
C227 N3 1.382(19) .
C232 O14 1.47(3) .
C234 O11 1.41(2) .
C236 O14 1.34(3) .
C237 O12 1.30(2) .
C238 O10 1.31(3) .
C333 C334 1.502(9) .
C334 O334 1.205(10) .
C334 C335 1.502(9) .
C336 C337 1.502(9) .
C337 O337 1.203(11) .
C337 C338 1.504(9) .
C339 C340 1.504(10) .
C340 O340 1.200(11) .
C340 C341 1.505(10) .
C342 C343 1.503(9) .
C343 O343 1.201(11) .
C343 C344 1.499(9) .
C345 C346 1.502(9) .
C346 O346 1.204(11) .
C346 C347 1.502(9) .
C348 C349 1.503(9) .
C349 O349 1.203(11) .
C349 C350 1.500(9) .
C351 C352 1.509(9) .
C352 O352 1.187(11) .
C352 C353 1.509(9) .
I1 I3 2.8902(15) .
I1 I6 2.9595(15) .
I2 I5 2.8575(16) .
I2 I12 2.9903(16) .
I6 I6D 2.718(19) .
I7 I9 2.903(2) .
I7 I8 3.096(2) .
I4B I8T 2.763(17) .
I4B I5B 3.079(7) .
I5B I5B 2.930(10) 2_765
I6C I6E 1.24(2) .
I6C I6D 1.25(2) .
I6D I6E 1.66(3) .
